data_7120510
loop_
_publ_author_name
'Su, Kongzhao'
'Wu, Mingyan'
'Tan, Yan-Xi'
'Wang, Wenjing'
'Yuan, Daqiang'
'Hong, Maochun'

_publ_section_title
;
 Monomeric bowl-like pyrogallol[4]arene Ti12 coordination complex
;
_journal_name_full 'Chem. Commun.'
_journal_paper_doi 10.1039/C7CC05362B
_journal_year 2017
_chemical_formula_sum 'C124 H232 O44 Ti12'
_chemical_formula_weight 3001.88
_space_group_crystal_system monoclinic
_space_group_IT_number 14
_space_group_name_Hall '-P 2ybc'
_space_group_name_H-M_alt 'P 1 21/c 1'
_symmetry_space_group_name_Hall '-P 2ybc'
_symmetry_space_group_name_H-M 'P 1 21/c 1'
_atom_sites_solution_hydrogens geom
_audit_creation_method SHELXL-2016/6
_audit_update_record
;
2017-06-07 deposited with the CCDC.
2017-08-01 downloaded from the CCDC.
;
_cell_angle_alpha 90
_cell_angle_beta 113.554(2)
_cell_angle_gamma 90
_cell_formula_units_Z 4
_cell_length_a 26.0409(4)
_cell_length_b 26.3363(3)
_cell_length_c 25.2441(4)
_cell_measurement_reflns_used 12486
_cell_measurement_temperature 100(2)
_cell_measurement_theta_max 72.5650
_cell_measurement_theta_min 3.4870
_cell_volume 15870.5(5)
_computing_structure_refinement 'SHELXL-2016/6 (Sheldrick, 2016)'
_diffrn_ambient_temperature 100(2)
_diffrn_detector_area_resol_mean 10.5594
_diffrn_measured_fraction_theta_full 0.990
_diffrn_measured_fraction_theta_max 0.959
_diffrn_measurement_device_type 'SuperNova, Dual, Cu at zero, Atlas'
_diffrn_measurement_method '\w scans'
_diffrn_radiation_monochromator graphite
_diffrn_radiation_source 'fine-focus sealed tube'
_diffrn_radiation_type CuK\a
_diffrn_radiation_wavelength 1.54184
_diffrn_reflns_av_R_equivalents 0.0509
_diffrn_reflns_av_unetI/netI 0.0646
_diffrn_reflns_Laue_measured_fraction_full 0.990
_diffrn_reflns_Laue_measured_fraction_max 0.959
_diffrn_reflns_limit_h_max 30
_diffrn_reflns_limit_h_min -31
_diffrn_reflns_limit_k_max 32
_diffrn_reflns_limit_k_min -20
_diffrn_reflns_limit_l_max 30
_diffrn_reflns_limit_l_min -30
_diffrn_reflns_number 60890
_diffrn_reflns_point_group_measured_fraction_full 0.990
_diffrn_reflns_point_group_measured_fraction_max 0.959
_diffrn_reflns_theta_full 67.684
_diffrn_reflns_theta_max 73.324
_diffrn_reflns_theta_min 3.356
_exptl_absorpt_coefficient_mu 5.431
_exptl_absorpt_correction_T_max 1.00000
_exptl_absorpt_correction_T_min 0.92436
_exptl_absorpt_correction_type multi-scan
_exptl_crystal_colour red
_exptl_crystal_density_diffrn 1.256
_exptl_crystal_description block
_exptl_crystal_F_000 6368
_exptl_crystal_size_max 0.160
_exptl_crystal_size_mid 0.130
_exptl_crystal_size_min 0.120
_refine_diff_density_max 1.966
_refine_diff_density_min -1.345
_refine_diff_density_rms 0.111
_refine_ls_extinction_method none
_refine_ls_goodness_of_fit_ref 1.030
_refine_ls_hydrogen_treatment constr
_refine_ls_matrix_type full
_refine_ls_number_parameters 1639
_refine_ls_number_reflns 30585
_refine_ls_number_restraints 50
_refine_ls_restrained_S_all 1.039
_refine_ls_R_factor_all 0.1063
_refine_ls_R_factor_gt 0.0725
_refine_ls_shift/su_max 0.001
_refine_ls_shift/su_mean 0.000
_refine_ls_structure_factor_coef Fsqd
_refine_ls_weighting_details 'w=1/[\s^2^(Fo^2^)+(0.1257P)^2^+28.1562P] where P=(Fo^2^+2Fc^2^)/3'
_refine_ls_weighting_scheme calc
_refine_ls_wR_factor_gt 0.1942
_refine_ls_wR_factor_ref 0.2294
_reflns_Friedel_coverage 0.000
_reflns_number_gt 21415
_reflns_number_total 30585
_reflns_threshold_expression 'I > 2\s(I)'
_cod_data_source_file c7cc05362b2.cif
_cod_data_source_block 1
_cod_database_code 7120510
_shelx_shelxl_version_number 2016/6
_shelx_space_group_comment
;
The symmetry employed for this shelxl refinement is uniquely defined
by the following loop, which should always be used as a source of
symmetry information in preference to the above space-group names.
They are only intended as comments.
;
_shelx_estimated_absorpt_t_min 0.477
_shelx_estimated_absorpt_t_max 0.562

loop_
_space_group_symop_operation_xyz
'x, y, z'
'-x, y+1/2, -z+1/2'
'-x, -y, -z'
'x, -y-1/2, z-1/2'

loop_
_atom_site_label
_atom_site_type_symbol
_atom_site_fract_x
_atom_site_fract_y
_atom_site_fract_z
_atom_site_U_iso_or_equiv
_atom_site_adp_type
_atom_site_occupancy
_atom_site_site_symmetry_order
_atom_site_calc_flag
_atom_site_refinement_flags_posn
_atom_site_refinement_flags_adp
Ti1 Ti 0.12771(4) 0.55376(3) 0.23139(3) 0.02662(18) Uani 1 1 d . .
O1 O 0.14827(13) 0.59550(12) 0.29733(13) 0.0262(6) Uani 1 1 d . .
C1 C 0.11216(16) 0.54640(16) 0.43276(18) 0.0199(8) Uani 1 1 d . .
H1 H 0.106652 0.533267 0.465143 0.024 Uiso 1 1 calc R U
Ti2 Ti 0.01575(4) 0.50897(3) 0.20192(4) 0.02825(18) Uani 1 1 d . .
O2 O 0.09223(13) 0.51278(11) 0.28513(13) 0.0237(6) Uani 1 1 d . .
C2 C 0.09939(17) 0.51526(16) 0.38474(18) 0.0199(8) Uani 1 1 d . .
Ti3 Ti 0.11908(4) 0.44560(3) 0.25422(3) 0.02666(18) Uani 1 1 d . .
O3 O 0.14418(13) 0.41689(12) 0.32527(13) 0.0265(6) Uani 1 1 d . .
C3 C 0.10779(17) 0.53570(16) 0.33806(18) 0.0213(8) Uani 1 1 d . .
Ti4 Ti 0.28313(4) 0.29687(3) 0.41740(4) 0.0337(2) Uani 1 1 d . .
O4 O 0.23389(14) 0.35118(12) 0.38263(14) 0.0302(7) Uani 1 1 d . .
C4 C 0.13498(19) 0.58243(17) 0.34217(19) 0.0242(9) Uani 1 1 d . .
Ti5 Ti 0.23387(4) 0.23242(3) 0.48012(4) 0.0343(2) Uani 1 1 d . .
O5 O 0.25066(13) 0.31604(11) 0.48228(14) 0.0257(6) Uani 1 1 d . .
C5 C 0.14620(18) 0.61311(16) 0.39048(18) 0.0225(8) Uani 1 1 d . .
Ti6 Ti 0.33431(4) 0.29657(3) 0.54443(4) 0.0318(2) Uani 1 1 d . .
O6 O 0.33193(13) 0.35063(12) 0.58816(16) 0.0324(7) Uani 1 1 d . .
C6 C 0.13254(17) 0.59566(15) 0.43624(17) 0.0198(8) Uani 1 1 d . .
Ti7 Ti 0.46812(4) 0.46622(3) 0.69378(5) 0.0402(2) Uani 1 1 d . .
O7 O 0.41303(13) 0.42045(13) 0.64847(18) 0.0380(8) Uani 1 1 d . .
C7 C 0.13968(17) 0.63106(15) 0.48644(18) 0.0199(8) Uani 1 1 d . .
H7 H 0.137194 0.666608 0.471705 0.024 Uiso 1 1 calc R U
Ti8 Ti 0.44973(4) 0.50387(4) 0.79484(5) 0.0433(2) Uani 1 1 d . .
O8 O 0.39178(12) 0.49852(11) 0.69794(15) 0.0276(7) Uani 1 1 d . .
C8 C 0.09223(17) 0.62435(16) 0.50775(18) 0.0218(8) Uani 1 1 d . .
H8A H 0.089833 0.588133 0.517028 0.026 Uiso 1 1 calc R U
H8B H 0.101300 0.644202 0.543671 0.026 Uiso 1 1 calc R U
Ti9 Ti 0.43022(3) 0.57110(3) 0.69380(4) 0.0302(2) Uani 1 1 d . .
O9 O 0.36301(12) 0.59535(11) 0.64609(14) 0.0273(7) Uani 1 1 d . .
C9 C 0.03547(19) 0.6416(2) 0.4629(2) 0.0324(10) Uani 1 1 d . .
H9A H 0.037053 0.678378 0.455609 0.039 Uiso 1 1 calc R U
H9B H 0.027545 0.623429 0.426120 0.039 Uiso 1 1 calc R U
Ti10 Ti 0.31842(4) 0.72428(3) 0.50871(4) 0.0316(2) Uani 1 1 d . .
O10 O 0.33787(13) 0.66957(12) 0.56108(15) 0.0289(7) Uani 1 1 d . .
C10 C -0.0115(2) 0.6317(3) 0.4824(3) 0.0557(17) Uani 1 1 d . .
H10D H -0.014517 0.595084 0.487698 0.084 Uiso 1 1 calc R U
H10E H -0.046873 0.644223 0.453040 0.084 Uiso 1 1 calc R U
H10F H -0.003631 0.649243 0.519025 0.084 Uiso 1 1 calc R U
Ti11 Ti 0.22577(4) 0.78853(3) 0.51048(4) 0.02989(19) Uani 1 1 d . .
O11 O 0.23636(12) 0.69761(11) 0.50186(13) 0.0238(6) Uani 1 1 d . .
C11 C 0.19795(17) 0.62438(15) 0.53345(17) 0.0193(8) Uani 1 1 d . .
Ti12 Ti 0.20855(4) 0.71787(3) 0.41106(4) 0.02779(18) Uani 1 1 d . .
O12 O 0.16881(13) 0.65944(11) 0.39183(13) 0.0259(6) Uani 1 1 d . .
C12 C 0.24180(18) 0.65478(15) 0.53428(18) 0.0213(8) Uani 1 1 d . .
O13 O 0.16081(15) 0.58527(14) 0.19188(15) 0.0355(8) Uani 1 1 d . .
C13 C 0.29720(18) 0.64272(16) 0.5698(2) 0.0246(9) Uani 1 1 d . .
O14 O 0.04690(14) 0.57778(13) 0.19695(14) 0.0308(7) Uani 1 1 d . .
C14 C 0.30904(17) 0.60469(16) 0.61157(19) 0.0219(8) Uani 1 1 d . .
O15 O 0.18150(14) 0.49553(13) 0.26606(14) 0.0296(7) Uani 1 1 d . .
C15 C 0.26450(17) 0.57719(15) 0.61698(18) 0.0194(8) Uani 1 1 d . .
O16 O 0.08670(14) 0.49543(13) 0.19035(13) 0.0286(7) Uani 1 1 d . .
C16 C 0.21084(17) 0.58690(15) 0.57584(17) 0.0188(8) Uani 1 1 d . .
H16 H 0.180992 0.566642 0.576682 0.023 Uiso 1 1 calc R U
O17 O -0.02880(15) 0.49853(14) 0.12811(15) 0.0359(8) Uani 1 1 d . .
C17 C 0.27648(17) 0.53837(15) 0.66505(18) 0.0196(8) Uani 1 1 d . .
H17 H 0.310716 0.550228 0.698345 0.023 Uiso 1 1 calc R U
O18 O -0.03534(14) 0.52699(13) 0.22934(15) 0.0325(7) Uani 1 1 d . .
C18 C 0.22923(18) 0.53383(16) 0.68726(19) 0.0235(8) Uani 1 1 d . .
H18A H 0.193116 0.528574 0.653889 0.028 Uiso 1 1 calc R U
H18B H 0.236323 0.503609 0.712524 0.028 Uiso 1 1 calc R U
O19 O 0.03499(14) 0.43698(12) 0.23210(14) 0.0297(7) Uani 1 1 d . .
C19 C 0.2245(2) 0.5803(2) 0.7207(2) 0.0349(11) Uani 1 1 d . .
H19A H 0.212217 0.609781 0.694317 0.042 Uiso 1 1 calc R U
H19B H 0.261619 0.588265 0.751328 0.042 Uiso 1 1 calc R U
O20 O 0.12885(16) 0.39535(14) 0.21128(15) 0.0369(8) Uani 1 1 d . .
C20 C 0.1822(3) 0.5710(2) 0.7483(3) 0.0474(14) Uani 1 1 d . .
H20A H 0.144959 0.565137 0.717872 0.071 Uiso 1 1 calc R U
H20B H 0.181070 0.600827 0.771052 0.071 Uiso 1 1 calc R U
H20C H 0.193751 0.541215 0.773583 0.071 Uiso 1 1 calc R U
O21 O 0.31236(19) 0.28370(15) 0.3663(2) 0.0501(10) Uani 1 1 d . .
C21 C 0.29042(17) 0.48691(15) 0.64707(18) 0.0191(8) Uani 1 1 d . .
O22 O 0.34936(15) 0.33171(13) 0.48102(17) 0.0377(8) Uani 1 1 d . .
C22 C 0.34574(18) 0.47226(16) 0.66192(19) 0.0238(9) Uani 1 1 d . .
O23 O 0.21877(16) 0.24673(13) 0.39658(16) 0.0380(8) Uani 1 1 d . .
C23 C 0.35885(18) 0.42782(17) 0.6392(2) 0.0278(9) Uani 1 1 d . .
O24 O 0.30884(15) 0.24800(13) 0.47876(16) 0.0362(8) Uani 1 1 d . .
C24 C 0.31682(18) 0.39376(16) 0.6070(2) 0.0244(9) Uani 1 1 d . .
O25 O 0.40204(16) 0.27116(15) 0.58540(19) 0.0471(10) Uani 1 1 d . .
C25 C 0.26043(17) 0.40563(16) 0.59583(18) 0.0214(8) Uani 1 1 d . .
O26 O 0.28310(15) 0.24915(12) 0.56359(16) 0.0346(7) Uani 1 1 d . .
C26 C 0.24871(16) 0.45239(15) 0.61393(17) 0.0195(8) Uani 1 1 d . .
H26 H 0.210604 0.461523 0.603400 0.023 Uiso 1 1 calc R U
O27 O 0.2377(2) 0.16480(14) 0.4837(2) 0.0533(11) Uani 1 1 d . .
C27 C 0.21393(17) 0.36795(15) 0.56353(18) 0.0206(8) Uani 1 1 d . .
H27 H 0.231890 0.333700 0.568912 0.025 Uiso 1 1 calc R U
O28 O 0.16535(16) 0.24305(14) 0.47745(17) 0.0401(8) Uani 1 1 d . .
C28 C 0.16877(17) 0.36461(16) 0.58798(18) 0.0225(8) Uani 1 1 d . .
H28A H 0.150073 0.398046 0.583275 0.027 Uiso 1 1 calc R U
H28B H 0.140160 0.339614 0.564967 0.027 Uiso 1 1 calc R U
O29 O 0.52753(17) 0.44152(17) 0.6855(3) 0.0647(14) Uani 1 1 d . .
C29 C 0.1908(2) 0.3494(2) 0.6516(2) 0.0334(10) Uani 1 1 d . .
H29A H 0.219223 0.322299 0.659097 0.040 Uiso 1 1 calc R U
H29B H 0.209247 0.378981 0.675852 0.040 Uiso 1 1 calc R U
O30 O 0.47250(15) 0.43779(14) 0.7702(2) 0.0496(11) Uani 1 1 d . .
C30 C 0.1444(3) 0.3304(3) 0.6685(3) 0.0509(15) Uani 1 1 d . .
H30A H 0.115269 0.356544 0.659494 0.076 Uiso 1 1 calc R U
H30B H 0.159776 0.323179 0.710027 0.076 Uiso 1 1 calc R U
H30C H 0.128075 0.299410 0.646905 0.076 Uiso 1 1 calc R U
O31 O 0.44976(14) 0.52648(14) 0.63942(18) 0.0400(8) Uani 1 1 d . .
C31 C 0.19030(17) 0.37893(15) 0.49941(18) 0.0206(8) Uani 1 1 d . .
O32 O 0.48799(13) 0.52404(13) 0.74490(17) 0.0379(8) Uani 1 1 d . .
C32 C 0.21413(18) 0.35553(15) 0.4653(2) 0.0232(8) Uani 1 1 d . .
O33 O 0.5051(3) 0.5152(3) 0.8636(3) 0.1114(16) Uani 1 1 d . U
C33 C 0.20180(18) 0.37114(16) 0.4086(2) 0.0243(9) Uani 1 1 d . .
O34 O 0.39548(18) 0.48299(17) 0.81566(18) 0.0506(10) Uani 1 1 d . .
C34 C 0.15769(19) 0.40524(16) 0.38120(19) 0.0241(9) Uani 1 1 d . .
O35 O 0.47495(13) 0.62439(13) 0.70167(17) 0.0384(8) Uani 1 1 d . .
C35 C 0.12837(17) 0.42571(15) 0.41288(18) 0.0205(8) Uani 1 1 d . .
O36 O 0.42034(16) 0.57519(13) 0.76923(17) 0.0404(8) Uani 1 1 d . .
C36 C 0.14678(17) 0.41357(15) 0.47125(17) 0.0194(8) Uani 1 1 d . .
H36 H 0.129025 0.429532 0.493201 0.023 Uiso 1 1 calc R U
O37 O 0.38489(17) 0.74282(16) 0.5130(2) 0.0537(11) Uani 1 1 d . .
C37 C 0.07869(17) 0.46111(15) 0.38306(18) 0.0198(8) Uani 1 1 d . .
H37 H 0.061045 0.450760 0.341522 0.024 Uiso 1 1 calc R U
O38 O 0.30522(15) 0.77375(12) 0.56326(15) 0.0345(8) Uani 1 1 d . .
C38 C 0.03358(17) 0.45622(16) 0.40756(18) 0.0224(8) Uani 1 1 d . .
H38A H 0.021648 0.420299 0.405207 0.027 Uiso 1 1 calc R U
H38B H 0.049802 0.466129 0.448829 0.027 Uiso 1 1 calc R U
O39 O 0.28587(15) 0.68862(13) 0.43089(16) 0.0354(8) Uani 1 1 d . .
C39 C -0.01750(18) 0.48930(17) 0.3751(2) 0.0261(9) Uani 1 1 d . .
H39A H -0.005311 0.525068 0.376589 0.031 Uiso 1 1 calc R U
H39B H -0.034177 0.478775 0.334066 0.031 Uiso 1 1 calc R U
O40 O 0.26149(14) 0.77046(12) 0.45864(14) 0.0297(7) Uani 1 1 d . .
C40 C -0.0620(2) 0.4859(2) 0.3998(2) 0.0388(12) Uani 1 1 d . .
H40A H -0.075558 0.450904 0.396816 0.058 Uiso 1 1 calc R U
H40B H -0.093271 0.508470 0.378048 0.058 Uiso 1 1 calc R U
H40C H -0.045760 0.496256 0.440505 0.058 Uiso 1 1 calc R U
O41 O 0.22471(17) 0.85635(13) 0.50468(18) 0.0422(9) Uani 1 1 d . .
C41 C 0.1858(3) 0.5988(2) 0.1534(2) 0.0433(13) Uani 1 1 d . .
H41 H 0.193816 0.636091 0.156981 0.052 Uiso 1 1 calc R U
O42 O 0.16147(14) 0.76568(12) 0.43721(14) 0.0308(7) Uani 1 1 d . .
C42 C 0.2400(4) 0.5704(4) 0.1697(4) 0.078(2) Uani 1 1 d . .
H42A H 0.264437 0.577857 0.210024 0.117 Uiso 1 1 calc R U
H42B H 0.258550 0.580960 0.144531 0.117 Uiso 1 1 calc R U
H42C H 0.232434 0.533851 0.165284 0.117 Uiso 1 1 calc R U
O43 O 0.19152(18) 0.74388(14) 0.34110(16) 0.0429(9) Uani 1 1 d . .
C43 C 0.1469(4) 0.5874(3) 0.0933(3) 0.067(2) Uani 1 1 d . .
H43A H 0.143787 0.550585 0.087587 0.100 Uiso 1 1 calc R U
H43B H 0.161221 0.602589 0.066427 0.100 Uiso 1 1 calc R U
H43C H 0.109874 0.601636 0.086007 0.100 Uiso 1 1 calc R U
O44 O 0.19123(16) 0.77779(13) 0.55843(16) 0.0364(8) Uani 1 1 d . .
C44 C 0.2408(2) 0.4946(2) 0.3008(2) 0.0359(11) Uani 1 1 d . .
H44 H 0.258069 0.524691 0.290168 0.043 Uiso 1 1 calc R U
C45 C 0.2527(2) 0.4982(2) 0.3644(2) 0.0411(12) Uani 1 1 d . .
H45A H 0.233349 0.527798 0.371181 0.062 Uiso 1 1 calc R U
H45B H 0.293170 0.501818 0.386657 0.062 Uiso 1 1 calc R U
H45C H 0.239465 0.467351 0.376631 0.062 Uiso 1 1 calc R U
C46 C 0.2655(3) 0.4471(2) 0.2866(3) 0.0506(15) Uani 1 1 d . .
H46A H 0.249962 0.417093 0.297922 0.076 Uiso 1 1 calc R U
H46B H 0.306262 0.447468 0.307700 0.076 Uiso 1 1 calc R U
H46C H 0.256146 0.445909 0.244965 0.076 Uiso 1 1 calc R U
C47 C 0.0199(2) 0.6268(2) 0.1917(2) 0.0359(11) Uani 1 1 d . .
H47 H -0.021234 0.622266 0.168790 0.043 Uiso 1 1 calc R U
C48 C 0.0423(3) 0.6620(2) 0.1585(3) 0.0518(15) Uani 1 1 d . .
H48A H 0.082712 0.666569 0.180084 0.078 Uiso 1 1 calc R U
H48B H 0.023523 0.695021 0.153426 0.078 Uiso 1 1 calc R U
H48C H 0.035169 0.647291 0.120570 0.078 Uiso 1 1 calc R U
C49 C 0.0285(2) 0.6482(2) 0.2502(2) 0.0436(13) Uani 1 1 d . .
H49A H 0.019339 0.622243 0.272853 0.065 Uiso 1 1 calc R U
H49B H 0.003967 0.677723 0.245129 0.065 Uiso 1 1 calc R U
H49C H 0.067616 0.658657 0.270583 0.065 Uiso 1 1 calc R U
C50 C -0.0248(3) 0.4992(2) 0.0732(2) 0.0413(12) Uani 1 1 d . .
H50 H 0.015038 0.505422 0.079304 0.050 Uiso 1 1 calc R U
C51 C -0.0601(4) 0.5407(3) 0.0374(3) 0.075(2) Uani 1 1 d . .
H51A H -0.098058 0.537880 0.036257 0.113 Uiso 1 1 calc R U
H51B H -0.061668 0.538179 -0.001983 0.113 Uiso 1 1 calc R U
H51C H -0.044000 0.573561 0.054055 0.113 Uiso 1 1 calc R U
C52 C -0.0428(4) 0.4481(3) 0.0452(3) 0.070(2) Uani 1 1 d . .
H52A H -0.017698 0.421811 0.069519 0.105 Uiso 1 1 calc R U
H52B H -0.041131 0.448044 0.007144 0.105 Uiso 1 1 calc R U
H52C H -0.081238 0.441048 0.040882 0.105 Uiso 1 1 calc R U
C53 C -0.0915(2) 0.5331(2) 0.2239(3) 0.0411(12) Uani 1 1 d . .
H53 H -0.102617 0.501569 0.238813 0.049 Uiso 1 1 calc R U
C54 C -0.1313(3) 0.5397(3) 0.1607(3) 0.0549(16) Uani 1 1 d . .
H54A H -0.120210 0.569707 0.144821 0.082 Uiso 1 1 calc R U
H54B H -0.169596 0.544125 0.158015 0.082 Uiso 1 1 calc R U
H54C H -0.129503 0.509566 0.138743 0.082 Uiso 1 1 calc R U
C55 C -0.0960(3) 0.5775(2) 0.2599(3) 0.0503(14) Uani 1 1 d . .
H55A H -0.068625 0.573490 0.299836 0.075 Uiso 1 1 calc R U
H55B H -0.133856 0.578689 0.259364 0.075 Uiso 1 1 calc R U
H55C H -0.088496 0.609196 0.243914 0.075 Uiso 1 1 calc R U
C56 C 0.0032(2) 0.39076(19) 0.2169(2) 0.0320(10) Uani 1 1 d . .
H56 H 0.001816 0.379045 0.178631 0.038 Uiso 1 1 calc R U
C57 C -0.0563(2) 0.4010(2) 0.2107(3) 0.0429(13) Uani 1 1 d . .
H57A H -0.055752 0.412530 0.247838 0.064 Uiso 1 1 calc R U
H57B H -0.078434 0.369824 0.198817 0.064 Uiso 1 1 calc R U
H57C H -0.073068 0.427416 0.181458 0.064 Uiso 1 1 calc R U
C58 C 0.0309(3) 0.3496(2) 0.2612(3) 0.0470(14) Uani 1 1 d . .
H58A H 0.069668 0.344955 0.265228 0.070 Uiso 1 1 calc R U
H58B H 0.010297 0.317729 0.248504 0.070 Uiso 1 1 calc R U
H58C H 0.030806 0.359668 0.298531 0.070 Uiso 1 1 calc R U
C59 C 0.3460(6) 0.2654(6) 0.3395(6) 0.155(3) Uani 1 1 d D U
H59 H 0.370732 0.291415 0.332761 0.186 Uiso 1 1 calc R U
C60 C 0.3147(6) 0.2316(6) 0.2882(6) 0.155(3) Uani 1 1 d D U
H60A H 0.290567 0.208249 0.298066 0.233 Uiso 1 1 calc R U
H60B H 0.341533 0.212171 0.278095 0.233 Uiso 1 1 calc R U
H60C H 0.291606 0.252665 0.255243 0.233 Uiso 1 1 calc R U
C61 C 0.3786(6) 0.2201(6) 0.3817(6) 0.155(3) Uani 1 1 d D U
H61A H 0.401772 0.233896 0.419895 0.233 Uiso 1 1 calc R U
H61B H 0.402484 0.202609 0.365847 0.233 Uiso 1 1 calc R U
H61C H 0.351390 0.196077 0.385257 0.233 Uiso 1 1 calc R U
C62 C 0.1651(3) 0.2485(2) 0.3485(3) 0.0462(13) Uani 1 1 d . .
H62 H 0.140748 0.273542 0.357369 0.055 Uiso 1 1 calc R U
C63 C 0.1706(3) 0.2644(3) 0.2939(3) 0.0584(17) Uani 1 1 d . .
H63A H 0.186271 0.298802 0.298602 0.088 Uiso 1 1 calc R U
H63B H 0.133653 0.264062 0.261757 0.088 Uiso 1 1 calc R U
H63C H 0.195575 0.240833 0.285584 0.088 Uiso 1 1 calc R U
C64 C 0.1387(3) 0.1962(3) 0.3421(3) 0.0596(18) Uani 1 1 d . .
H64A H 0.161823 0.171501 0.332529 0.089 Uiso 1 1 calc R U
H64B H 0.101077 0.196975 0.311084 0.089 Uiso 1 1 calc R U
H64C H 0.136222 0.186496 0.378438 0.089 Uiso 1 1 calc R U
C65 C 0.2726(4) 0.1233(3) 0.4886(5) 0.091(3) Uani 1 1 d . .
H65 H 0.308931 0.128727 0.522397 0.109 Uiso 1 1 calc R U
C66 C 0.2836(6) 0.1200(5) 0.4337(7) 0.155(7) Uani 1 1 d . .
H66A H 0.249817 0.107914 0.401709 0.232 Uiso 1 1 calc R U
H66B H 0.314470 0.096215 0.439856 0.232 Uiso 1 1 calc R U
H66C H 0.293746 0.153613 0.424310 0.232 Uiso 1 1 calc R U
C67 C 0.2456(5) 0.0767(3) 0.4982(6) 0.138(6) Uani 1 1 d . .
H67A H 0.245264 0.077829 0.536862 0.206 Uiso 1 1 calc R U
H67B H 0.266702 0.046907 0.495032 0.206 Uiso 1 1 calc R U
H67C H 0.207088 0.074675 0.469117 0.206 Uiso 1 1 calc R U
C68 C 0.1119(3) 0.2463(2) 0.4778(3) 0.0519(16) Uani 1 1 d . .
H68 H 0.115478 0.262188 0.515138 0.062 Uiso 1 1 calc R U
C69 C 0.0891(3) 0.1925(3) 0.4756(3) 0.067(2) Uani 1 1 d . .
H69A H 0.089111 0.174956 0.441332 0.100 Uiso 1 1 calc R U
H69B H 0.050730 0.194137 0.473480 0.100 Uiso 1 1 calc R U
H69C H 0.112803 0.173911 0.510392 0.100 Uiso 1 1 calc R U
C70 C 0.0743(3) 0.2792(3) 0.4293(4) 0.068(2) Uani 1 1 d . .
H70A H 0.088745 0.314055 0.435057 0.102 Uiso 1 1 calc R U
H70B H 0.036411 0.278920 0.428523 0.102 Uiso 1 1 calc R U
H70C H 0.073306 0.266168 0.392502 0.102 Uiso 1 1 calc R U
C71 C 0.2861(3) 0.2315(3) 0.6177(3) 0.0598(18) Uani 1 1 d . .
H71 H 0.302445 0.258844 0.647155 0.072 Uiso 1 1 calc R U
C72 C 0.2281(4) 0.2174(3) 0.6154(4) 0.079(3) Uani 1 1 d . .
H72A H 0.202743 0.246389 0.600828 0.119 Uiso 1 1 calc R U
H72B H 0.231241 0.208658 0.654325 0.119 Uiso 1 1 calc R U
H72C H 0.213388 0.188272 0.589681 0.119 Uiso 1 1 calc R U
C73 C 0.3207(5) 0.1857(5) 0.6371(5) 0.126(5) Uani 1 1 d . .
H73A H 0.297582 0.155606 0.621286 0.189 Uiso 1 1 calc R U
H73B H 0.336576 0.184185 0.679434 0.189 Uiso 1 1 calc R U
H73C H 0.351133 0.186883 0.623617 0.189 Uiso 1 1 calc R U
C74 C 0.4454(3) 0.2437(3) 0.5767(4) 0.064(2) Uani 1 1 d . .
H74 H 0.446406 0.255754 0.539623 0.077 Uiso 1 1 calc R U
C75 C 0.5001(3) 0.2575(4) 0.6243(4) 0.080(3) Uani 1 1 d . .
H75A H 0.506832 0.293973 0.622610 0.119 Uiso 1 1 calc R U
H75B H 0.530343 0.238342 0.619808 0.119 Uiso 1 1 calc R U
H75C H 0.498937 0.249310 0.661687 0.119 Uiso 1 1 calc R U
C76 C 0.1121(4) 0.3869(3) 0.1508(3) 0.066(2) Uani 1 1 d . .
H76 H 0.076017 0.405462 0.130462 0.079 Uiso 1 1 calc R U
C77 C 0.1536(4) 0.4091(3) 0.1308(3) 0.064(2) Uani 1 1 d . .
H77A H 0.156670 0.445657 0.138534 0.096 Uiso 1 1 calc R U
H77B H 0.141349 0.403181 0.089262 0.096 Uiso 1 1 calc R U
H77C H 0.190124 0.393004 0.151545 0.096 Uiso 1 1 calc R U
C78 C 0.1002(3) 0.3316(3) 0.1390(3) 0.0618(19) Uani 1 1 d . .
H78A H 0.134205 0.312029 0.160488 0.093 Uiso 1 1 calc R U
H78B H 0.088248 0.325237 0.097494 0.093 Uiso 1 1 calc R U
H78C H 0.070421 0.321339 0.151122 0.093 Uiso 1 1 calc R U
C79 C 0.2495(3) 0.7935(3) 0.3088(3) 0.0632(19) Uani 1 1 d . .
H79A H 0.277856 0.795186 0.348505 0.095 Uiso 1 1 calc R U
H79B H 0.251034 0.824580 0.288101 0.095 Uiso 1 1 calc R U
H79C H 0.256683 0.764043 0.289157 0.095 Uiso 1 1 calc R U
C80 C 0.4360(3) 0.5296(4) 0.5796(3) 0.084(3) Uani 1 1 d D .
H80 H 0.451278 0.495874 0.574733 0.101 Uiso 1 1 calc R U
C81 C 0.4683(4) 0.5592(7) 0.5612(5) 0.188(9) Uani 1 1 d D .
H81A H 0.447446 0.589765 0.542640 0.283 Uiso 1 1 calc R U
H81B H 0.478502 0.540227 0.533411 0.283 Uiso 1 1 calc R U
H81C H 0.502431 0.568948 0.594353 0.283 Uiso 1 1 calc R U
C82 C 0.3759(2) 0.5195(2) 0.5427(3) 0.0452(13) Uani 1 1 d . .
H82A H 0.352827 0.546945 0.547718 0.068 Uiso 1 1 calc R U
H82B H 0.364694 0.487157 0.554110 0.068 Uiso 1 1 calc R U
H82C H 0.370697 0.517759 0.502111 0.068 Uiso 1 1 calc R U
C83 C 0.4583(3) 0.3869(2) 0.7818(4) 0.067(2) Uani 1 1 d . .
H83 H 0.416573 0.383666 0.765358 0.080 Uiso 1 1 calc R U
C84 C 0.4799(4) 0.3797(3) 0.8456(4) 0.099(4) Uani 1 1 d . .
H84A H 0.519987 0.387817 0.863055 0.148 Uiso 1 1 calc R U
H84B H 0.474362 0.344312 0.854121 0.148 Uiso 1 1 calc R U
H84C H 0.459695 0.402189 0.861514 0.148 Uiso 1 1 calc R U
C85 C 0.4812(3) 0.3474(3) 0.7544(4) 0.084(3) Uani 1 1 d . .
H85A H 0.462922 0.350407 0.712262 0.126 Uiso 1 1 calc R U
H85B H 0.474097 0.313528 0.766131 0.126 Uiso 1 1 calc R U
H85C H 0.521686 0.352341 0.766931 0.126 Uiso 1 1 calc R U
C86 C 0.5620(4) 0.5324(5) 0.8855(4) 0.1114(16) Uani 1 1 d D U
H86 H 0.561738 0.567626 0.870516 0.134 Uiso 1 1 calc R U
C87 C 0.6012(4) 0.5002(5) 0.8666(5) 0.1114(16) Uani 1 1 d D U
H87A H 0.621829 0.522417 0.850860 0.167 Uiso 1 1 calc R U
H87B H 0.578926 0.475862 0.836898 0.167 Uiso 1 1 calc R U
H87C H 0.627761 0.481704 0.900031 0.167 Uiso 1 1 calc R U
C88 C 0.5766(4) 0.5368(5) 0.9525(4) 0.1114(16) Uani 1 1 d D U
H88A H 0.548669 0.558185 0.958651 0.167 Uiso 1 1 calc R U
H88B H 0.613822 0.552103 0.971985 0.167 Uiso 1 1 calc R U
H88C H 0.576500 0.502925 0.968478 0.167 Uiso 1 1 calc R U
C89 C 0.5310(2) 0.6409(2) 0.7331(3) 0.0509(15) Uani 1 1 d . .
H89 H 0.542781 0.630531 0.774391 0.061 Uiso 1 1 calc R U
C90 C 0.5325(3) 0.6968(3) 0.7305(4) 0.075(2) Uani 1 1 d . .
H90A H 0.520717 0.707599 0.690172 0.112 Uiso 1 1 calc R U
H90B H 0.570762 0.708722 0.752968 0.112 Uiso 1 1 calc R U
H90C H 0.507134 0.711223 0.746537 0.112 Uiso 1 1 calc R U
C91 C 0.5685(3) 0.6149(3) 0.7091(5) 0.102(4) Uani 1 1 d . .
H91A H 0.565118 0.578001 0.711755 0.153 Uiso 1 1 calc R U
H91B H 0.607422 0.625095 0.731337 0.153 Uiso 1 1 calc R U
H91C H 0.557371 0.624594 0.668533 0.153 Uiso 1 1 calc R U
C92 C 0.4084(6) 0.6153(4) 0.7977(3) 0.118(5) Uani 1 1 d D .
H92 H 0.446763 0.630339 0.810086 0.141 Uiso 1 1 calc R U
C93 C 0.3807(3) 0.6594(3) 0.7608(3) 0.0617(18) Uani 1 1 d . .
H93A H 0.342616 0.649879 0.734552 0.093 Uiso 1 1 calc R U
H93B H 0.402081 0.669613 0.738254 0.093 Uiso 1 1 calc R U
H93C H 0.379093 0.687696 0.785261 0.093 Uiso 1 1 calc R U
C94 C 0.4118(7) 0.6113(4) 0.8534(4) 0.138(6) Uani 1 1 d D .
H94A H 0.383620 0.587078 0.854353 0.207 Uiso 1 1 calc R U
H94B H 0.405038 0.644562 0.866678 0.207 Uiso 1 1 calc R U
H94C H 0.449240 0.599258 0.878742 0.207 Uiso 1 1 calc R U
C95 C 0.4361(4) 0.7553(5) 0.5072(8) 0.141(6) Uani 1 1 d D .
H95 H 0.430771 0.741318 0.468473 0.170 Uiso 1 1 calc R U
C96 C 0.4412(6) 0.8082(4) 0.5012(5) 0.142(6) Uani 1 1 d D .
H96A H 0.407716 0.820876 0.469246 0.213 Uiso 1 1 calc R U
H96B H 0.474353 0.815146 0.493193 0.213 Uiso 1 1 calc R U
H96C H 0.445000 0.825258 0.537103 0.213 Uiso 1 1 calc R U
C97 C 0.4826(5) 0.7280(7) 0.5464(7) 0.174(8) Uani 1 1 d . .
H97A H 0.513252 0.729138 0.533260 0.261 Uiso 1 1 calc R U
H97B H 0.471681 0.692652 0.548134 0.261 Uiso 1 1 calc R U
H97C H 0.494880 0.743394 0.584813 0.261 Uiso 1 1 calc R U
C98 C 0.3322(3) 0.7742(3) 0.6251(3) 0.065(2) Uani 1 1 d . .
H98 H 0.315447 0.745333 0.638518 0.077 Uiso 1 1 calc R U
C99 C 0.3929(3) 0.7636(3) 0.6475(4) 0.075(2) Uani 1 1 d . .
H99A H 0.398941 0.729389 0.635865 0.112 Uiso 1 1 calc R U
H99B H 0.409077 0.765898 0.689805 0.112 Uiso 1 1 calc R U
H99C H 0.411039 0.788524 0.631807 0.112 Uiso 1 1 calc R U
C100 C 0.3181(4) 0.8187(4) 0.6480(4) 0.092(3) Uani 1 1 d . .
H10P H 0.332892 0.848545 0.635498 0.137 Uiso 1 1 calc R U
H10Q H 0.334404 0.816955 0.690257 0.137 Uiso 1 1 calc R U
H10R H 0.277263 0.821482 0.633886 0.137 Uiso 1 1 calc R U
C101 C 0.2442(5) 0.8903(5) 0.4738(6) 0.129(3) Uani 1 1 d . .
H101 H 0.246613 0.868950 0.442078 0.154 Uiso 1 1 calc R U
C102 C 0.2999(5) 0.9054(5) 0.5057(6) 0.129(3) Uani 1 1 d . U
H10V H 0.317839 0.913506 0.479185 0.193 Uiso 1 1 calc R U
H10W H 0.320417 0.877780 0.531470 0.193 Uiso 1 1 calc R U
H10$ H 0.300355 0.935520 0.528705 0.193 Uiso 1 1 calc R U
C103 C 0.2056(5) 0.9273(4) 0.4447(6) 0.129(3) Uani 1 1 d . U
H10S H 0.172022 0.911333 0.416027 0.193 Uiso 1 1 calc R U
H10T H 0.221928 0.950421 0.425250 0.193 Uiso 1 1 calc R U
H10U H 0.195380 0.946529 0.472376 0.193 Uiso 1 1 calc R U
C104 C 0.1654(2) 0.74150(19) 0.5816(2) 0.0375(11) Uani 1 1 d . .
H104 H 0.152496 0.712332 0.554088 0.045 Uiso 1 1 calc R U
C105 C 0.2074(3) 0.7216(2) 0.6392(3) 0.0530(16) Uani 1 1 d . .
H10A H 0.239514 0.706687 0.633806 0.079 Uiso 1 1 calc R U
H10B H 0.189560 0.695557 0.653867 0.079 Uiso 1 1 calc R U
H10C H 0.220297 0.749558 0.666973 0.079 Uiso 1 1 calc R U
C106 C 0.1147(3) 0.7653(2) 0.5864(3) 0.0516(15) Uani 1 1 d . .
H10G H 0.126544 0.793617 0.613872 0.077 Uiso 1 1 calc R U
H10H H 0.095353 0.739836 0.600129 0.077 Uiso 1 1 calc R U
H10I H 0.089190 0.777843 0.548470 0.077 Uiso 1 1 calc R U
C107 C 0.1026(2) 0.7678(2) 0.4264(2) 0.0353(11) Uani 1 1 d . .
H107 H 0.096384 0.746518 0.456087 0.042 Uiso 1 1 calc R U
C108 C 0.0679(2) 0.7463(2) 0.3674(2) 0.0426(12) Uani 1 1 d . .
H10J H 0.074013 0.766367 0.337789 0.064 Uiso 1 1 calc R U
H10K H 0.028141 0.747495 0.360707 0.064 Uiso 1 1 calc R U
H10L H 0.078934 0.710986 0.365487 0.064 Uiso 1 1 calc R U
C109 C 0.0866(2) 0.8218(2) 0.4328(3) 0.0450(13) Uani 1 1 d . .
H10M H 0.112880 0.835633 0.469731 0.067 Uiso 1 1 calc R U
H10N H 0.048567 0.822438 0.431782 0.067 Uiso 1 1 calc R U
H10O H 0.087852 0.842428 0.401031 0.067 Uiso 1 1 calc R U
C110 C 0.1913(3) 0.7886(2) 0.3099(3) 0.0510(15) Uani 1 1 d . .
H110 H 0.184689 0.818466 0.330826 0.061 Uiso 1 1 calc R U
C111 C 0.1447(3) 0.7857(3) 0.2507(3) 0.0607(18) Uani 1 1 d . .
H11A H 0.152242 0.758050 0.228812 0.091 Uiso 1 1 calc R U
H11B H 0.142338 0.817907 0.230342 0.091 Uiso 1 1 calc R U
H11C H 0.109159 0.779315 0.254260 0.091 Uiso 1 1 calc R U
C112 C 0.3747(3) 0.3808(2) 0.4844(3) 0.0487(15) Uani 1 1 d . .
H112 H 0.353363 0.406435 0.496807 0.058 Uiso 1 1 calc R U
C113 C 0.4338(3) 0.3789(3) 0.5282(3) 0.0571(17) Uani 1 1 d . .
H11D H 0.434086 0.370627 0.566181 0.086 Uiso 1 1 calc R U
H11E H 0.451617 0.412069 0.530110 0.086 Uiso 1 1 calc R U
H11F H 0.454540 0.352901 0.517143 0.086 Uiso 1 1 calc R U
C114 C 0.3725(3) 0.3957(3) 0.4251(4) 0.071(2) Uani 1 1 d . .
H11G H 0.391480 0.369737 0.411664 0.107 Uiso 1 1 calc R U
H11H H 0.391349 0.428457 0.427915 0.107 Uiso 1 1 calc R U
H11I H 0.333389 0.398545 0.397613 0.107 Uiso 1 1 calc R U
C115 C 0.5738(4) 0.4274(3) 0.6719(5) 0.090(3) Uani 1 1 d . .
H115 H 0.556074 0.415707 0.630882 0.108 Uiso 1 1 calc R U
C116 C 0.6063(4) 0.4699(3) 0.6702(5) 0.091(3) Uani 1 1 d . .
H11J H 0.582795 0.493926 0.640906 0.137 Uiso 1 1 calc R U
H11K H 0.637290 0.458653 0.660335 0.137 Uiso 1 1 calc R U
H11L H 0.621367 0.486490 0.708073 0.137 Uiso 1 1 calc R U
C117 C 0.5990(4) 0.3821(4) 0.7040(5) 0.107(4) Uani 1 1 d . .
H11M H 0.629919 0.371251 0.693840 0.160 Uiso 1 1 calc R U
H11N H 0.570867 0.355117 0.694343 0.160 Uiso 1 1 calc R U
H11O H 0.613358 0.389335 0.745474 0.160 Uiso 1 1 calc R U
C118 C 0.4316(4) 0.1888(3) 0.5702(5) 0.100(4) Uani 1 1 d . .
H11P H 0.430510 0.175760 0.606069 0.150 Uiso 1 1 calc R U
H11Q H 0.460277 0.170479 0.561804 0.150 Uiso 1 1 calc R U
H11R H 0.394985 0.183864 0.538331 0.150 Uiso 1 1 calc R U
C134 C 0.2984(3) 0.6407(2) 0.4112(3) 0.0487(15) Uani 1 1 d . .
H134 H 0.278363 0.613035 0.422341 0.058 Uiso 1 1 calc R U
C135 C 0.2771(3) 0.6425(3) 0.3460(3) 0.0547(16) Uani 1 1 d . .
H13A H 0.236883 0.649884 0.329463 0.082 Uiso 1 1 calc R U
H13B H 0.283700 0.609635 0.331568 0.082 Uiso 1 1 calc R U
H13C H 0.296992 0.669149 0.334645 0.082 Uiso 1 1 calc R U
C136 C 0.3594(3) 0.6309(3) 0.4385(3) 0.065(2) Uani 1 1 d . .
H13D H 0.379339 0.657984 0.428031 0.098 Uiso 1 1 calc R U
H13E H 0.367534 0.598193 0.424946 0.098 Uiso 1 1 calc R U
H13F H 0.371579 0.629890 0.480564 0.098 Uiso 1 1 calc R U
C166 C 0.3419(3) 0.4770(3) 0.8158(3) 0.0625(19) Uani 1 1 d . .
H166 H 0.316567 0.503382 0.789994 0.075 Uiso 1 1 calc R U
C167 C 0.3189(3) 0.4251(3) 0.7924(4) 0.073(2) Uani 1 1 d . .
H16A H 0.318971 0.420897 0.753808 0.110 Uiso 1 1 calc R U
H16B H 0.280555 0.422073 0.789911 0.110 Uiso 1 1 calc R U
H16C H 0.342431 0.398841 0.818226 0.110 Uiso 1 1 calc R U
C168 C 0.3460(5) 0.4854(5) 0.8766(5) 0.107(4) Uani 1 1 d . .
H16D H 0.358547 0.454013 0.898975 0.160 Uiso 1 1 calc R U
H16E H 0.309102 0.494925 0.875284 0.160 Uiso 1 1 calc R U
H16F H 0.372857 0.512610 0.894946 0.160 Uiso 1 1 calc R U

loop_
_atom_site_aniso_label
_atom_site_aniso_U_11
_atom_site_aniso_U_22
_atom_site_aniso_U_33
_atom_site_aniso_U_23
_atom_site_aniso_U_13
_atom_site_aniso_U_12
Ti1 0.0312(4) 0.0306(4) 0.0200(4) 0.0019(3) 0.0123(3) -0.0040(3)
O1 0.0307(16) 0.0285(16) 0.0206(15) 0.0047(12) 0.0115(13) -0.0048(13)
C1 0.0172(18) 0.022(2) 0.020(2) 0.0055(16) 0.0066(15) 0.0013(15)
Ti2 0.0313(4) 0.0304(4) 0.0221(4) -0.0007(3) 0.0097(3) -0.0044(3)
O2 0.0287(15) 0.0248(15) 0.0181(14) -0.0025(12) 0.0099(12) -0.0042(12)
C2 0.0189(18) 0.021(2) 0.022(2) 0.0024(16) 0.0093(16) 0.0005(15)
Ti3 0.0328(4) 0.0291(4) 0.0205(4) -0.0026(3) 0.0132(3) -0.0029(3)
O3 0.0318(16) 0.0264(16) 0.0219(15) -0.0007(12) 0.0114(13) -0.0002(13)
C3 0.023(2) 0.025(2) 0.0169(19) -0.0007(16) 0.0089(16) -0.0006(16)
Ti4 0.0380(5) 0.0268(4) 0.0429(5) -0.0042(4) 0.0230(4) 0.0059(4)
O4 0.0358(17) 0.0291(16) 0.0330(18) -0.0058(14) 0.0214(15) 0.0018(14)
C4 0.028(2) 0.025(2) 0.020(2) 0.0038(17) 0.0102(17) -0.0008(17)
Ti5 0.0409(5) 0.0205(4) 0.0409(5) -0.0042(4) 0.0156(4) -0.0024(3)
O5 0.0259(15) 0.0185(14) 0.0326(17) -0.0038(12) 0.0117(13) 0.0035(12)
C5 0.027(2) 0.0185(19) 0.022(2) 0.0031(16) 0.0095(17) -0.0016(16)
Ti6 0.0263(4) 0.0247(4) 0.0431(5) -0.0046(4) 0.0125(4) 0.0063(3)
O6 0.0230(15) 0.0266(16) 0.046(2) -0.0089(15) 0.0115(14) 0.0016(13)
C6 0.0206(19) 0.0188(19) 0.0158(19) 0.0034(15) 0.0030(15) 0.0017(15)
Ti7 0.0166(4) 0.0286(4) 0.0684(7) -0.0019(4) 0.0097(4) 0.0010(3)
O7 0.0194(15) 0.0287(17) 0.063(3) -0.0051(16) 0.0139(16) 0.0021(13)
C7 0.0210(19) 0.0186(19) 0.021(2) 0.0033(16) 0.0094(16) 0.0003(15)
Ti8 0.0339(5) 0.0389(5) 0.0401(6) 0.0084(4) -0.0032(4) -0.0076(4)
O8 0.0141(13) 0.0216(15) 0.0374(18) 0.0038(13) 0.0000(12) -0.0007(11)
C8 0.0197(19) 0.025(2) 0.021(2) 0.0008(16) 0.0077(16) 0.0022(16)
Ti9 0.0166(4) 0.0227(4) 0.0434(5) 0.0028(3) 0.0035(3) -0.0029(3)
O9 0.0173(14) 0.0231(15) 0.0365(18) 0.0038(13) 0.0055(13) -0.0005(12)
C9 0.023(2) 0.039(3) 0.033(3) 0.008(2) 0.0086(19) 0.0063(19)
Ti10 0.0304(4) 0.0248(4) 0.0413(5) 0.0055(4) 0.0163(4) -0.0064(3)
O10 0.0231(15) 0.0245(15) 0.0403(19) 0.0041(14) 0.0138(14) -0.0056(12)
C10 0.026(3) 0.081(5) 0.063(4) 0.024(4) 0.020(3) 0.013(3)
Ti11 0.0346(4) 0.0229(4) 0.0287(4) 0.0005(3) 0.0091(4) -0.0026(3)
O11 0.0251(15) 0.0195(14) 0.0260(16) 0.0030(12) 0.0094(12) -0.0028(12)
C11 0.0226(19) 0.0176(19) 0.0177(19) -0.0039(15) 0.0081(16) -0.0021(15)
Ti12 0.0377(4) 0.0217(4) 0.0261(4) 0.0021(3) 0.0151(4) -0.0068(3)
O12 0.0344(16) 0.0207(14) 0.0231(15) 0.0031(12) 0.0119(13) -0.0051(13)
C12 0.027(2) 0.0139(18) 0.023(2) 0.0005(16) 0.0100(17) -0.0010(16)
O13 0.0383(19) 0.043(2) 0.0294(18) 0.0066(15) 0.0179(15) -0.0031(15)
C13 0.022(2) 0.021(2) 0.033(2) -0.0012(18) 0.0128(18) -0.0051(16)
O14 0.0343(17) 0.0325(17) 0.0245(16) 0.0061(13) 0.0105(14) -0.0012(14)
C14 0.0159(18) 0.021(2) 0.027(2) -0.0007(17) 0.0073(16) -0.0002(15)
O15 0.0278(16) 0.0367(18) 0.0252(16) 0.0025(14) 0.0116(13) -0.0030(13)
C15 0.0187(18) 0.0183(19) 0.022(2) -0.0016(16) 0.0091(16) 0.0006(15)
O16 0.0340(17) 0.0351(17) 0.0190(15) -0.0042(13) 0.0130(13) -0.0050(14)
C16 0.0193(18) 0.0178(18) 0.0193(19) -0.0013(15) 0.0078(15) 0.0002(15)
O17 0.0397(19) 0.042(2) 0.0248(17) -0.0009(15) 0.0119(15) -0.0080(16)
C17 0.0177(18) 0.0181(19) 0.020(2) 0.0014(16) 0.0051(15) -0.0017(15)
O18 0.0335(18) 0.0328(17) 0.0305(18) 0.0019(14) 0.0120(14) -0.0014(14)
C18 0.024(2) 0.022(2) 0.024(2) -0.0010(17) 0.0097(17) -0.0002(16)
O19 0.0323(17) 0.0298(17) 0.0260(16) -0.0040(13) 0.0105(13) -0.0075(13)
C19 0.038(3) 0.035(3) 0.039(3) -0.011(2) 0.023(2) -0.004(2)
O20 0.047(2) 0.0376(19) 0.0294(18) -0.0084(15) 0.0184(16) -0.0018(16)
C20 0.054(3) 0.053(3) 0.048(3) -0.017(3) 0.034(3) -0.007(3)
O21 0.062(3) 0.041(2) 0.063(3) -0.0005(19) 0.042(2) 0.0120(19)
C21 0.0187(19) 0.0162(18) 0.020(2) 0.0018(15) 0.0058(16) -0.0015(15)
O22 0.0328(18) 0.0303(17) 0.057(2) -0.0040(16) 0.0255(17) 0.0010(14)
C22 0.0189(19) 0.020(2) 0.027(2) 0.0014(17) 0.0039(17) -0.0036(16)
O23 0.048(2) 0.0276(17) 0.040(2) -0.0101(15) 0.0190(17) -0.0015(15)
C23 0.019(2) 0.024(2) 0.038(3) 0.0014(19) 0.0091(18) 0.0021(17)
O24 0.0381(19) 0.0254(16) 0.046(2) -0.0052(15) 0.0183(17) 0.0073(14)
C24 0.019(2) 0.022(2) 0.032(2) -0.0001(17) 0.0102(17) 0.0011(16)
O25 0.035(2) 0.044(2) 0.059(3) -0.0071(19) 0.0154(18) 0.0173(17)
C25 0.0182(19) 0.023(2) 0.021(2) 0.0010(16) 0.0065(16) -0.0008(16)
O26 0.0381(18) 0.0245(16) 0.0388(19) 0.0042(14) 0.0127(15) 0.0059(14)
C26 0.0157(18) 0.0210(19) 0.0200(19) 0.0021(16) 0.0053(15) 0.0005(15)
O27 0.070(3) 0.0231(18) 0.067(3) -0.0062(18) 0.027(2) -0.0012(18)
C27 0.0204(19) 0.0162(18) 0.024(2) -0.0006(16) 0.0078(16) -0.0008(15)
O28 0.042(2) 0.0339(19) 0.044(2) -0.0028(16) 0.0170(17) -0.0075(16)
C28 0.0206(19) 0.023(2) 0.024(2) 0.0016(16) 0.0083(16) -0.0007(16)
O29 0.0268(19) 0.045(2) 0.124(5) -0.005(3) 0.032(2) 0.0007(17)
C29 0.034(2) 0.040(3) 0.028(2) 0.012(2) 0.014(2) 0.002(2)
O30 0.0275(18) 0.0319(19) 0.068(3) 0.0154(19) -0.0037(18) -0.0014(15)
C30 0.063(4) 0.055(4) 0.048(3) 0.014(3) 0.036(3) 0.002(3)
O31 0.0257(17) 0.041(2) 0.057(2) -0.0002(17) 0.0198(17) -0.0034(15)
C31 0.0232(19) 0.0148(18) 0.023(2) 0.0007(16) 0.0086(16) -0.0037(15)
O32 0.0171(15) 0.0307(17) 0.054(2) 0.0044(16) 0.0017(15) -0.0035(13)
C32 0.025(2) 0.0127(18) 0.031(2) -0.0036(16) 0.0102(18) -0.0007(16)
O33 0.079(3) 0.131(4) 0.086(3) 0.002(3) -0.007(2) -0.022(3)
C33 0.026(2) 0.020(2) 0.029(2) -0.0051(17) 0.0135(18) -0.0011(16)
O34 0.047(2) 0.055(2) 0.040(2) 0.0122(19) 0.0071(18) -0.0115(19)
C34 0.028(2) 0.022(2) 0.024(2) -0.0036(17) 0.0115(18) -0.0048(17)
O35 0.0190(15) 0.0331(18) 0.054(2) -0.0002(16) 0.0057(15) -0.0067(13)
C35 0.025(2) 0.0158(18) 0.021(2) 0.0004(15) 0.0089(16) -0.0033(16)
O36 0.043(2) 0.0270(17) 0.041(2) -0.0054(15) 0.0064(17) -0.0109(15)
C36 0.0213(19) 0.0176(19) 0.019(2) -0.0041(15) 0.0071(16) -0.0040(15)
O37 0.037(2) 0.049(2) 0.076(3) 0.018(2) 0.023(2) -0.0112(18)
C37 0.0212(19) 0.0189(19) 0.0190(19) 0.0006(15) 0.0077(16) -0.0022(15)
O38 0.0379(18) 0.0255(16) 0.0318(18) 0.0003(14) 0.0050(15) -0.0082(14)
C38 0.022(2) 0.024(2) 0.021(2) 0.0033(16) 0.0071(16) -0.0007(16)
O39 0.0416(19) 0.0292(17) 0.046(2) -0.0022(15) 0.0293(17) -0.0077(15)
C39 0.020(2) 0.028(2) 0.029(2) 0.0050(18) 0.0085(18) -0.0003(17)
O40 0.0373(18) 0.0212(15) 0.0294(17) 0.0035(13) 0.0121(14) -0.0062(13)
C40 0.024(2) 0.050(3) 0.040(3) 0.011(2) 0.010(2) 0.004(2)
O41 0.049(2) 0.0226(17) 0.050(2) 0.0011(16) 0.0148(18) -0.0036(15)
C41 0.054(3) 0.047(3) 0.040(3) 0.006(2) 0.031(3) -0.009(3)
O42 0.0346(17) 0.0246(16) 0.0298(17) 0.0041(13) 0.0093(14) 0.0017(13)
C42 0.080(5) 0.092(6) 0.089(6) 0.020(5) 0.062(5) 0.012(5)
O43 0.065(3) 0.0318(19) 0.036(2) 0.0046(15) 0.0246(19) -0.0111(17)
C43 0.098(6) 0.075(5) 0.034(3) 0.002(3) 0.033(4) -0.007(4)
O44 0.044(2) 0.0279(17) 0.0360(19) -0.0014(14) 0.0152(16) -0.0003(15)
C44 0.032(2) 0.040(3) 0.039(3) 0.002(2) 0.018(2) -0.003(2)
C45 0.032(3) 0.054(3) 0.032(3) 0.001(2) 0.008(2) -0.007(2)
C46 0.040(3) 0.054(4) 0.057(4) -0.005(3) 0.020(3) 0.004(3)
C47 0.033(2) 0.034(3) 0.034(3) 0.008(2) 0.007(2) 0.003(2)
C48 0.048(3) 0.043(3) 0.064(4) 0.022(3) 0.022(3) 0.004(3)
C49 0.045(3) 0.037(3) 0.041(3) -0.001(2) 0.009(2) 0.009(2)
C50 0.050(3) 0.049(3) 0.026(3) 0.001(2) 0.016(2) -0.006(3)
C51 0.097(6) 0.078(5) 0.043(4) 0.023(4) 0.021(4) 0.012(5)
C52 0.095(6) 0.074(5) 0.048(4) -0.023(4) 0.036(4) -0.027(4)
C53 0.032(3) 0.043(3) 0.051(3) 0.007(2) 0.019(2) 0.002(2)
C54 0.040(3) 0.064(4) 0.051(4) -0.003(3) 0.008(3) 0.005(3)
C55 0.054(4) 0.053(4) 0.046(3) 0.008(3) 0.023(3) 0.017(3)
C56 0.037(3) 0.030(2) 0.028(2) -0.0078(19) 0.012(2) -0.009(2)
C57 0.037(3) 0.039(3) 0.054(3) -0.008(3) 0.020(3) -0.014(2)
C58 0.050(3) 0.032(3) 0.051(3) -0.005(2) 0.012(3) -0.012(2)
C59 0.147(5) 0.188(6) 0.159(6) -0.035(5) 0.091(5) 0.044(5)
C60 0.147(5) 0.188(6) 0.159(6) -0.035(5) 0.091(5) 0.044(5)
C61 0.147(5) 0.188(6) 0.159(6) -0.035(5) 0.091(5) 0.044(5)
C62 0.053(3) 0.040(3) 0.038(3) -0.014(2) 0.009(3) -0.002(3)
C63 0.083(5) 0.049(4) 0.036(3) -0.013(3) 0.015(3) -0.004(3)
C64 0.062(4) 0.056(4) 0.054(4) -0.025(3) 0.016(3) -0.019(3)
C65 0.080(6) 0.042(4) 0.117(8) -0.016(4) 0.005(5) 0.021(4)
C66 0.144(12) 0.118(10) 0.222(17) -0.092(11) 0.094(12) 0.017(8)
C67 0.154(11) 0.029(4) 0.148(11) 0.008(5) -0.026(9) -0.001(5)
C68 0.043(3) 0.053(4) 0.068(4) -0.029(3) 0.031(3) -0.017(3)
C69 0.072(5) 0.072(5) 0.059(4) -0.011(4) 0.028(4) -0.040(4)
C70 0.042(3) 0.046(4) 0.108(7) -0.022(4) 0.021(4) -0.003(3)
C71 0.082(5) 0.043(3) 0.046(4) 0.009(3) 0.016(3) -0.014(3)
C72 0.095(6) 0.083(6) 0.060(5) 0.010(4) 0.030(4) -0.039(5)
C73 0.135(10) 0.120(9) 0.127(10) 0.081(8) 0.056(8) 0.066(8)
C74 0.042(3) 0.067(4) 0.082(5) -0.015(4) 0.024(3) 0.023(3)
C75 0.036(3) 0.095(6) 0.093(6) -0.017(5) 0.010(4) 0.025(4)
C76 0.105(6) 0.067(4) 0.036(3) -0.017(3) 0.040(4) -0.013(4)
C77 0.107(6) 0.054(4) 0.049(4) -0.004(3) 0.050(4) -0.004(4)
C78 0.085(5) 0.061(4) 0.045(4) -0.027(3) 0.032(4) -0.012(4)
C79 0.056(4) 0.062(4) 0.072(5) 0.032(4) 0.026(4) -0.009(3)
C80 0.060(5) 0.146(9) 0.055(4) -0.015(5) 0.032(4) -0.046(5)
C81 0.066(6) 0.40(3) 0.080(7) 0.087(11) 0.008(5) -0.087(11)
C82 0.044(3) 0.049(3) 0.043(3) -0.005(3) 0.018(3) -0.005(3)
C83 0.041(3) 0.038(3) 0.102(6) 0.030(4) 0.007(4) 0.000(3)
C84 0.074(5) 0.078(6) 0.117(8) 0.065(6) 0.009(5) 0.001(5)
C85 0.061(5) 0.036(3) 0.122(8) 0.019(4) 0.003(5) 0.010(3)
C86 0.079(3) 0.131(4) 0.086(3) 0.002(3) -0.007(2) -0.022(3)
C87 0.079(3) 0.131(4) 0.086(3) 0.002(3) -0.007(2) -0.022(3)
C88 0.079(3) 0.131(4) 0.086(3) 0.002(3) -0.007(2) -0.022(3)
C89 0.024(3) 0.045(3) 0.073(4) -0.013(3) 0.008(3) -0.013(2)
C90 0.044(4) 0.052(4) 0.121(7) -0.016(4) 0.025(4) -0.019(3)
C91 0.038(4) 0.081(6) 0.189(11) -0.057(7) 0.047(5) -0.022(4)
C92 0.166(11) 0.116(8) 0.045(5) -0.006(5) 0.014(6) 0.090(8)
C93 0.055(4) 0.049(4) 0.071(5) -0.021(3) 0.015(3) 0.008(3)
C94 0.281(19) 0.077(7) 0.085(7) -0.021(6) 0.104(10) 0.000(9)
C95 0.057(6) 0.123(10) 0.241(17) 0.047(10) 0.056(8) -0.022(6)
C96 0.163(12) 0.160(12) 0.105(9) -0.001(8) 0.055(8) -0.118(10)
C97 0.056(6) 0.31(2) 0.151(13) 0.018(14) 0.041(8) 0.043(10)
C98 0.043(3) 0.105(6) 0.034(3) -0.012(4) 0.004(3) -0.006(4)
C99 0.070(5) 0.055(4) 0.062(5) -0.007(4) -0.012(4) -0.006(4)
C100 0.094(7) 0.081(6) 0.066(5) -0.008(5) -0.002(5) 0.017(5)
C101 0.110(4) 0.107(4) 0.159(5) 0.069(4) 0.043(4) -0.016(3)
C102 0.110(4) 0.107(4) 0.159(5) 0.069(4) 0.043(4) -0.016(3)
C103 0.110(4) 0.107(4) 0.159(5) 0.069(4) 0.043(4) -0.016(3)
C104 0.055(3) 0.027(2) 0.037(3) -0.002(2) 0.026(3) -0.003(2)
C105 0.077(4) 0.048(3) 0.038(3) 0.005(3) 0.026(3) 0.014(3)
C106 0.060(4) 0.043(3) 0.064(4) -0.003(3) 0.038(3) 0.002(3)
C107 0.035(3) 0.033(3) 0.035(3) 0.003(2) 0.011(2) 0.003(2)
C108 0.039(3) 0.040(3) 0.040(3) -0.001(2) 0.007(2) 0.000(2)
C109 0.040(3) 0.040(3) 0.046(3) 0.008(2) 0.008(2) 0.011(2)
C110 0.069(4) 0.043(3) 0.041(3) 0.014(3) 0.023(3) -0.006(3)
C111 0.061(4) 0.075(5) 0.044(4) 0.015(3) 0.019(3) -0.007(4)
C112 0.044(3) 0.031(3) 0.085(5) -0.004(3) 0.040(3) -0.002(2)
C113 0.053(4) 0.053(4) 0.072(5) -0.016(3) 0.032(3) -0.021(3)
C114 0.044(4) 0.069(5) 0.097(6) 0.033(4) 0.025(4) -0.007(3)
C115 0.054(4) 0.071(5) 0.160(10) 0.006(6) 0.058(6) 0.015(4)
C116 0.062(5) 0.080(6) 0.153(10) -0.010(6) 0.066(6) -0.006(4)
C117 0.092(7) 0.104(7) 0.164(11) 0.055(7) 0.094(8) 0.057(6)
C118 0.072(6) 0.057(5) 0.164(11) -0.021(6) 0.039(6) 0.023(4)
C134 0.061(4) 0.036(3) 0.066(4) -0.002(3) 0.043(3) -0.004(3)
C135 0.048(3) 0.054(4) 0.073(4) -0.021(3) 0.035(3) -0.014(3)
C136 0.079(5) 0.062(4) 0.065(5) 0.008(4) 0.038(4) 0.025(4)
C166 0.049(4) 0.079(5) 0.043(4) 0.025(3) 0.000(3) -0.011(3)
C167 0.054(4) 0.073(5) 0.074(5) 0.026(4) 0.005(4) -0.022(4)
C168 0.107(8) 0.138(10) 0.097(8) -0.006(7) 0.064(7) -0.029(7)

loop_
_atom_type_symbol
_atom_type_description
_atom_type_scat_dispersion_real
_atom_type_scat_dispersion_imag
_atom_type_scat_source
C C 0.0181 0.0091 'International Tables Vol C Tables 4.2.6.8 and 6.1.1.4'
H H 0.0000 0.0000 'International Tables Vol C Tables 4.2.6.8 and 6.1.1.4'
O O 0.0492 0.0322 'International Tables Vol C Tables 4.2.6.8 and 6.1.1.4'
Ti Ti 0.2191 1.8069 'International Tables Vol C Tables 4.2.6.8 and 6.1.1.4'

loop_
_geom_angle_atom_site_label_1
_geom_angle_atom_site_label_2
_geom_angle_atom_site_label_3
_geom_angle
O13 Ti1 O1 101.20(16)
O13 Ti1 O16 111.30(15)
O1 Ti1 O16 147.48(13)
O13 Ti1 O15 100.99(15)
O1 Ti1 O15 99.02(14)
O16 Ti1 O15 76.52(14)
O13 Ti1 O14 105.56(15)
O1 Ti1 O14 94.38(14)
O16 Ti1 O14 76.14(14)
O15 Ti1 O14 147.21(14)
O13 Ti1 O2 175.98(15)
O1 Ti1 O2 77.48(12)
O16 Ti1 O2 70.18(12)
O15 Ti1 O2 75.58(12)
O14 Ti1 O2 78.37(12)
O13 Ti1 Ti3 131.38(13)
O1 Ti1 Ti3 114.20(10)
O16 Ti1 Ti3 42.21(10)
O15 Ti1 Ti3 43.41(9)
O14 Ti1 Ti3 103.83(10)
O2 Ti1 Ti3 47.13(8)
O13 Ti1 Ti2 134.58(13)
O1 Ti1 Ti2 111.04(10)
O16 Ti1 Ti2 42.62(10)
O15 Ti1 Ti2 104.44(10)
O14 Ti1 Ti2 42.79(10)
O2 Ti1 Ti2 49.06(8)
Ti3 Ti1 Ti2 61.04(3)
C4 O1 Ti1 120.8(3)
C2 C1 C6 123.9(4)
C2 C1 H1 118.0
C6 C1 H1 118.0
O17 Ti2 O18 99.87(17)
O17 Ti2 O14 100.63(15)
O18 Ti2 O14 99.54(15)
O17 Ti2 O16 94.18(15)
O18 Ti2 O16 165.61(15)
O14 Ti2 O16 74.59(14)
O17 Ti2 O19 102.04(15)
O18 Ti2 O19 102.26(15)
O14 Ti2 O19 145.13(14)
O16 Ti2 O19 77.65(13)
O17 Ti2 O2 161.74(15)
O18 Ti2 O2 98.32(14)
O14 Ti2 O2 77.82(12)
O16 Ti2 O2 67.77(12)
O19 Ti2 O2 72.37(12)
O17 Ti2 Ti1 119.39(12)
O18 Ti2 Ti1 127.44(12)
O14 Ti2 Ti1 43.34(10)
O16 Ti2 Ti1 40.22(9)
O19 Ti2 Ti1 102.00(10)
O2 Ti2 Ti1 47.86(8)
O17 Ti2 Ti3 118.14(13)
O18 Ti2 Ti3 130.83(12)
O14 Ti2 Ti3 102.51(10)
O16 Ti2 Ti3 41.32(9)
O19 Ti2 Ti3 43.03(9)
O2 Ti2 Ti3 46.09(8)
Ti1 Ti2 Ti3 59.17(3)
C3 O2 Ti3 134.5(3)
C3 O2 Ti1 110.5(2)
Ti3 O2 Ti1 84.43(11)
C3 O2 Ti2 137.5(3)
Ti3 O2 Ti2 85.39(11)
Ti1 O2 Ti2 83.08(10)
C3 C2 C1 116.6(4)
C3 C2 C37 120.9(4)
C1 C2 C37 122.5(4)
O20 Ti3 O3 102.03(16)
O20 Ti3 O16 96.53(15)
O3 Ti3 O16 161.42(14)
O20 Ti3 O15 105.67(15)
O3 Ti3 O15 100.07(14)
O16 Ti3 O15 75.24(14)
O20 Ti3 O19 98.53(16)
O3 Ti3 O19 98.48(14)
O16 Ti3 O19 77.92(13)
O15 Ti3 O19 145.50(14)
O20 Ti3 O2 165.53(15)
O3 Ti3 O2 91.43(13)
O16 Ti3 O2 70.02(12)
O15 Ti3 O2 76.74(13)
O19 Ti3 O2 73.96(12)
O20 Ti3 Ti1 123.91(12)
O3 Ti3 Ti1 125.07(11)
O16 Ti3 Ti1 40.52(9)
O15 Ti3 Ti1 43.59(10)
O19 Ti3 Ti1 102.24(10)
O2 Ti3 Ti1 48.44(8)
O20 Ti3 Ti2 117.76(13)
O3 Ti3 Ti2 125.15(10)
O16 Ti3 Ti2 42.03(9)
O15 Ti3 Ti2 103.38(10)
O19 Ti3 Ti2 42.64(10)
O2 Ti3 Ti2 48.53(8)
Ti1 Ti3 Ti2 59.79(3)
C34 O3 Ti3 166.7(3)
O2 C3 C2 124.8(4)
O2 C3 C4 113.7(4)
C2 C3 C4 121.5(4)
O21 Ti4 O4 102.66(18)
O21 Ti4 O24 110.08(18)
O4 Ti4 O24 146.90(14)
O21 Ti4 O23 103.54(19)
O4 Ti4 O23 92.03(15)
O24 Ti4 O23 76.01(16)
O21 Ti4 O22 100.74(19)
O4 Ti4 O22 103.19(15)
O24 Ti4 O22 75.76(16)
O23 Ti4 O22 147.64(16)
O21 Ti4 O5 176.98(18)
O4 Ti4 O5 77.21(13)
O24 Ti4 O5 70.35(13)
O23 Ti4 O5 79.48(13)
O22 Ti4 O5 76.40(13)
O21 Ti4 Ti6 130.78(16)
O4 Ti4 Ti6 115.91(10)
O24 Ti4 Ti6 42.03(11)
O23 Ti4 Ti6 104.36(11)
O22 Ti4 Ti6 43.29(11)
O5 Ti4 Ti6 47.51(9)
O21 Ti4 Ti5 133.18(14)
O4 Ti4 Ti5 109.04(10)
O24 Ti4 Ti5 42.65(11)
O23 Ti4 Ti5 43.28(11)
O22 Ti4 Ti5 104.39(11)
O5 Ti4 Ti5 49.18(8)
Ti6 Ti4 Ti5 61.09(3)
C33 O4 Ti4 120.3(3)
O1 C4 C5 123.4(4)
O1 C4 C3 116.8(4)
C5 C4 C3 119.8(4)
O27 Ti5 O28 101.1(2)
O27 Ti5 O24 99.81(18)
O28 Ti5 O24 158.95(16)
O27 Ti5 O23 102.87(19)
O28 Ti5 O23 99.04(17)
O24 Ti5 O23 74.28(16)
O27 Ti5 O26 99.51(19)
O28 Ti5 O26 102.28(17)
O24 Ti5 O26 76.02(15)
O23 Ti5 O26 145.28(15)
O27 Ti5 O5 166.71(18)
O28 Ti5 O5 91.67(14)
O24 Ti5 O5 67.55(12)
O23 Ti5 O5 78.28(13)
O26 Ti5 O5 74.05(13)
O27 Ti5 Ti4 125.16(16)
O28 Ti5 Ti4 122.32(13)
O24 Ti5 Ti4 40.29(11)
O23 Ti5 Ti4 43.57(11)
O26 Ti5 Ti4 101.72(11)
O5 Ti5 Ti4 47.44(8)
O27 Ti5 Ti6 121.20(16)
O28 Ti5 Ti6 125.28(13)
O24 Ti5 Ti6 41.27(10)
O23 Ti5 Ti6 102.98(11)
O26 Ti5 Ti6 42.34(10)
O5 Ti5 Ti6 46.51(8)
Ti4 Ti5 Ti6 59.42(3)
C32 O5 Ti6 141.3(3)
C32 O5 Ti4 111.9(3)
Ti6 O5 Ti4 84.85(11)
C32 O5 Ti5 129.7(3)
Ti6 O5 Ti5 85.15(11)
Ti4 O5 Ti5 83.38(11)
O12 C5 C4 118.9(4)
O12 C5 C6 121.5(4)
C4 C5 C6 119.5(4)
O25 Ti6 O6 101.99(17)
O25 Ti6 O24 99.53(17)
O6 Ti6 O24 158.47(15)
O25 Ti6 O22 99.89(18)
O6 Ti6 O22 100.78(16)
O24 Ti6 O22 74.88(15)
O25 Ti6 O26 102.93(18)
O6 Ti6 O26 98.79(15)
O24 Ti6 O26 76.69(15)
O22 Ti6 O26 145.96(16)
O25 Ti6 O5 168.78(16)
O6 Ti6 O5 89.21(13)
O24 Ti6 O5 69.26(13)
O22 Ti6 O5 77.05(14)
O26 Ti6 O5 75.65(13)
O25 Ti6 Ti4 123.14(14)
O6 Ti6 Ti4 123.35(12)
O24 Ti6 Ti4 40.25(11)
O22 Ti6 Ti4 44.01(11)
O26 Ti6 Ti4 101.99(11)
O5 Ti6 Ti4 47.65(8)
O25 Ti6 Ti5 123.48(14)
O6 Ti6 Ti5 122.53(11)
O24 Ti6 Ti5 41.84(11)
O22 Ti6 Ti5 103.50(11)
O26 Ti6 Ti5 42.54(11)
O5 Ti6 Ti5 48.34(8)
Ti4 Ti6 Ti5 59.49(3)
C24 O6 Ti6 163.5(3)
C1 C6 C5 117.7(4)
C1 C6 C7 122.7(4)
C5 C6 C7 119.6(4)
O29 Ti7 O7 100.60(19)
O29 Ti7 O32 110.91(19)
O7 Ti7 O32 148.44(15)
O29 Ti7 O30 105.0(2)
O7 Ti7 O30 94.68(17)
O32 Ti7 O30 75.93(17)
O29 Ti7 O31 100.9(2)
O7 Ti7 O31 100.05(17)
O32 Ti7 O31 76.25(16)
O30 Ti7 O31 147.24(17)
O29 Ti7 O8 176.1(2)
O7 Ti7 O8 77.99(13)
O32 Ti7 O8 70.67(13)
O30 Ti7 O8 78.82(15)
O31 Ti7 O8 75.91(13)
O29 Ti7 Ti9 131.11(15)
O7 Ti7 Ti9 115.49(11)
O32 Ti7 Ti9 41.97(10)
O30 Ti7 Ti9 103.78(13)
O31 Ti7 Ti9 43.47(11)
O8 Ti7 Ti9 47.64(8)
O29 Ti7 Ti8 132.8(2)
O7 Ti7 Ti8 113.27(12)
O32 Ti7 Ti8 41.27(12)
O30 Ti7 Ti8 42.99(12)
O31 Ti7 Ti8 104.28(12)
O8 Ti7 Ti8 50.76(9)
Ti9 Ti7 Ti8 60.81(3)
C23 O7 Ti7 120.4(3)
C11 C7 C6 109.3(3)
C11 C7 C8 113.8(3)
C6 C7 C8 111.8(3)
C11 C7 H7 107.2
C6 C7 H7 107.2
C8 C7 H7 107.2
O34 Ti8 O33 101.1(3)
O34 Ti8 O32 159.71(18)
O33 Ti8 O32 99.1(3)
O34 Ti8 O30 101.0(2)
O33 Ti8 O30 102.8(3)
O32 Ti8 O30 75.47(17)
O34 Ti8 O36 97.86(19)
O33 Ti8 O36 102.1(3)
O32 Ti8 O36 76.67(16)
O30 Ti8 O36 145.03(18)
O34 Ti8 O8 91.95(16)
O33 Ti8 O8 166.7(3)
O32 Ti8 O8 67.76(13)
O30 Ti8 O8 76.65(14)
O36 Ti8 O8 73.50(13)
O34 Ti8 Ti7 125.03(15)
O33 Ti8 Ti7 123.4(3)
O32 Ti8 Ti7 40.31(11)
O30 Ti8 Ti7 43.41(13)
O36 Ti8 Ti7 101.90(12)
O8 Ti8 Ti7 47.65(8)
O34 Ti8 Ti9 123.56(14)
O33 Ti8 Ti9 121.9(3)
O32 Ti8 Ti9 41.14(10)
O30 Ti8 Ti9 102.72(14)
O36 Ti8 Ti9 42.67(12)
O8 Ti8 Ti9 46.61(8)
Ti7 Ti8 Ti9 59.34(3)
C22 O8 Ti9 135.1(3)
C22 O8 Ti7 109.9(3)
Ti9 O8 Ti7 84.03(11)
C22 O8 Ti8 139.8(3)
Ti9 O8 Ti8 83.06(11)
Ti7 O8 Ti8 81.59(11)
C9 C8 C7 112.3(3)
C9 C8 H8A 109.1
C7 C8 H8A 109.1
C9 C8 H8B 109.1
C7 C8 H8B 109.1
H8A C8 H8B 107.9
O35 Ti9 O9 102.28(16)
O35 Ti9 O32 97.33(15)
O9 Ti9 O32 160.37(14)
O35 Ti9 O31 101.69(17)
O9 Ti9 O31 101.15(16)
O32 Ti9 O31 75.30(17)
O35 Ti9 O36 100.15(17)
O9 Ti9 O36 98.95(16)
O32 Ti9 O36 76.66(17)
O31 Ti9 O36 146.25(16)
O35 Ti9 O8 167.63(15)
O9 Ti9 O8 90.05(13)
O32 Ti9 O8 70.33(12)
O31 Ti9 O8 76.57(14)
O36 Ti9 O8 76.59(14)
O35 Ti9 Ti7 122.42(12)
O9 Ti9 Ti7 124.86(11)
O32 Ti9 Ti7 40.69(11)
O31 Ti9 Ti7 43.62(12)
O36 Ti9 Ti7 102.69(11)
O8 Ti9 Ti7 48.33(8)
O35 Ti9 Ti8 119.49(13)
O9 Ti9 Ti8 124.89(11)
O32 Ti9 Ti8 40.85(11)
O31 Ti9 Ti8 103.47(12)
O36 Ti9 Ti8 42.94(11)
O8 Ti9 Ti8 50.33(9)
Ti7 Ti9 Ti8 59.85(4)
C14 O9 Ti9 169.1(3)
C10 C9 C8 112.1(4)
C10 C9 H9A 109.2
C8 C9 H9A 109.2
C10 C9 H9B 109.2
C8 C9 H9B 109.2
H9A C9 H9B 107.9
O37 Ti10 O10 100.80(17)
O37 Ti10 O40 110.02(17)
O10 Ti10 O40 148.95(14)
O37 Ti10 O38 102.1(2)
O10 Ti10 O38 94.93(15)
O40 Ti10 O38 75.33(14)
O37 Ti10 O39 102.0(2)
O10 Ti10 O39 102.49(15)
O40 Ti10 O39 75.25(14)
O38 Ti10 O39 146.86(15)
O37 Ti10 O11 177.22(19)
O10 Ti10 O11 77.88(12)
O40 Ti10 O11 71.49(12)
O38 Ti10 O11 80.46(13)
O39 Ti10 O11 76.03(13)
O37 Ti10 Ti12 132.12(16)
O10 Ti10 Ti12 116.29(10)
O40 Ti10 Ti12 42.03(10)
O38 Ti10 Ti12 103.56(11)
O39 Ti10 Ti12 43.37(10)
O11 Ti10 Ti12 47.45(8)
O37 Ti10 Ti11 128.89(16)
O10 Ti10 Ti11 114.75(10)
O40 Ti10 Ti11 40.36(10)
O38 Ti10 Ti11 42.32(10)
O39 Ti10 Ti11 104.54(11)
O11 Ti10 Ti11 53.79(8)
Ti12 Ti10 Ti11 61.32(3)
C13 O10 Ti10 120.2(3)
C9 C10 H10D 109.5
C9 C10 H10E 109.5
H10D C10 H10E 109.5
C9 C10 H10F 109.5
H10D C10 H10F 109.5
H10E C10 H10F 109.5
O41 Ti11 O44 102.52(18)
O41 Ti11 O40 100.65(17)
O44 Ti11 O40 156.76(15)
O41 Ti11 O38 103.08(16)
O44 Ti11 O38 100.59(17)
O40 Ti11 O38 75.81(15)
O41 Ti11 O42 103.96(16)
O44 Ti11 O42 96.59(16)
O40 Ti11 O42 75.88(14)
O38 Ti11 O42 143.78(15)
O41 Ti11 O11 166.83(16)
O44 Ti11 O11 90.61(13)
O40 Ti11 O11 66.20(11)
O38 Ti11 O11 75.15(12)
O42 Ti11 O11 73.01(12)
O41 Ti11 Ti10 123.65(14)
O44 Ti11 Ti10 123.42(12)
O40 Ti11 Ti10 40.36(10)
O38 Ti11 Ti10 42.88(11)
O42 Ti11 Ti10 101.38(10)
O11 Ti11 Ti10 46.64(7)
O41 Ti11 Ti12 123.76(14)
O44 Ti11 Ti12 121.12(12)
O40 Ti11 Ti12 40.47(10)
O38 Ti11 Ti12 101.81(11)
O42 Ti11 Ti12 42.48(10)
O11 Ti11 Ti12 45.63(7)
Ti10 Ti11 Ti12 59.01(3)
C12 O11 Ti12 138.1(3)
C12 O11 Ti10 110.7(3)
Ti12 O11 Ti10 84.72(11)
C12 O11 Ti11 138.4(3)
Ti12 O11 Ti11 81.42(10)
Ti10 O11 Ti11 79.57(10)
C12 C11 C16 116.9(4)
C12 C11 C7 120.3(4)
C16 C11 C7 122.8(4)
O43 Ti12 O12 99.92(16)
O43 Ti12 O40 99.76(16)
O12 Ti12 O40 160.16(14)
O43 Ti12 O39 102.77(18)
O12 Ti12 O39 98.54(14)
O40 Ti12 O39 74.57(14)
O43 Ti12 O42 98.04(17)
O12 Ti12 O42 104.97(14)
O40 Ti12 O42 74.67(14)
O39 Ti12 O42 145.23(15)
O43 Ti12 O11 170.72(15)
O12 Ti12 O11 89.32(13)
O40 Ti12 O11 71.06(12)
O39 Ti12 O11 76.51(13)
O42 Ti12 O11 78.51(13)
O43 Ti12 Ti10 125.69(14)
O12 Ti12 Ti10 122.29(11)
O40 Ti12 Ti10 40.98(10)
O39 Ti12 Ti10 43.61(11)
O42 Ti12 Ti10 101.67(10)
O11 Ti12 Ti10 47.84(8)
O43 Ti12 Ti11 119.02(13)
O12 Ti12 Ti11 128.91(10)
O40 Ti12 Ti11 39.47(10)
O39 Ti12 Ti11 103.13(11)
O42 Ti12 Ti11 42.11(10)
O11 Ti12 Ti11 52.95(8)
Ti10 Ti12 Ti11 59.67(3)
C5 O12 Ti12 166.6(3)
O11 C12 C11 125.4(4)
O11 C12 C13 113.9(4)
C11 C12 C13 120.7(4)
C41 O13 Ti1 165.9(4)
O10 C13 C12 116.6(4)
O10 C13 C14 122.9(4)
C12 C13 C14 120.5(4)
C47 O14 Ti2 128.0(3)
C47 O14 Ti1 134.3(3)
Ti2 O14 Ti1 93.86(14)
O9 C14 C13 118.5(4)
O9 C14 C15 121.7(4)
C13 C14 C15 119.8(4)
C44 O15 Ti3 133.1(3)
C44 O15 Ti1 131.7(3)
Ti3 O15 Ti1 93.00(14)
C16 C15 C14 116.7(4)
C16 C15 C17 122.9(4)
C14 C15 C17 120.3(4)
Ti1 O16 Ti3 97.27(14)
Ti1 O16 Ti2 97.17(14)
Ti3 O16 Ti2 96.64(13)
C15 C16 C11 124.4(4)
C15 C16 H16 117.8
C11 C16 H16 117.8
C50 O17 Ti2 138.0(3)
C15 C17 C21 111.0(3)
C15 C17 C18 113.7(3)
C21 C17 C18 111.0(3)
C15 C17 H17 106.9
C21 C17 H17 106.9
C18 C17 H17 106.9
C53 O18 Ti2 152.4(3)
C19 C18 C17 113.1(4)
C19 C18 H18A 109.0
C17 C18 H18A 109.0
C19 C18 H18B 109.0
C17 C18 H18B 109.0
H18A C18 H18B 107.8
C56 O19 Ti2 131.5(3)
C56 O19 Ti3 127.4(3)
Ti2 O19 Ti3 94.33(13)
C18 C19 C20 110.9(4)
C18 C19 H19A 109.5
C20 C19 H19A 109.5
C18 C19 H19B 109.5
C20 C19 H19B 109.5
H19A C19 H19B 108.1
C76 O20 Ti3 134.8(4)
C19 C20 H20A 109.5
C19 C20 H20B 109.5
H20A C20 H20B 109.5
C19 C20 H20C 109.5
H20A C20 H20C 109.5
H20B C20 H20C 109.5
C59 O21 Ti4 163.4(7)
C22 C21 C26 116.8(4)
C22 C21 C17 120.9(4)
C26 C21 C17 122.3(4)
C112 O22 Ti6 126.5(4)
C112 O22 Ti4 132.3(4)
Ti6 O22 Ti4 92.69(14)
O8 C22 C21 125.3(4)
O8 C22 C23 113.7(4)
C21 C22 C23 121.1(4)
C62 O23 Ti5 127.2(3)
C62 O23 Ti4 128.3(3)
Ti5 O23 Ti4 93.15(16)
O7 C23 C24 122.0(4)
O7 C23 C22 117.2(4)
C24 C23 C22 120.8(4)
Ti4 O24 Ti6 97.73(15)
Ti4 O24 Ti5 97.06(16)
Ti6 O24 Ti5 96.89(15)
O6 C24 C23 118.4(4)
O6 C24 C25 122.8(4)
C23 C24 C25 118.9(4)
C74 O25 Ti6 139.5(4)
C26 C25 C24 118.5(4)
C26 C25 C27 121.4(4)
C24 C25 C27 120.1(4)
C71 O26 Ti6 130.3(4)
C71 O26 Ti5 134.3(4)
Ti6 O26 Ti5 95.12(15)
C25 C26 C21 123.3(4)
C25 C26 H26 118.3
C21 C26 H26 118.3
C65 O27 Ti5 143.8(5)
C31 C27 C25 110.1(3)
C31 C27 C28 113.1(3)
C25 C27 C28 113.3(3)
C31 C27 H27 106.6
C25 C27 H27 106.6
C28 C27 H27 106.6
C68 O28 Ti5 174.0(4)
C29 C28 C27 114.3(4)
C29 C28 H28A 108.7
C27 C28 H28A 108.7
C29 C28 H28B 108.7
C27 C28 H28B 108.7
H28A C28 H28B 107.6
C115 O29 Ti7 171.1(6)
C30 C29 C28 112.1(4)
C30 C29 H29A 109.2
C28 C29 H29A 109.2
C30 C29 H29B 109.2
C28 C29 H29B 109.2
H29A C29 H29B 107.9
C83 O30 Ti8 127.3(5)
C83 O30 Ti7 127.6(5)
Ti8 O30 Ti7 93.60(16)
C29 C30 H30A 109.5
C29 C30 H30B 109.5
H30A C30 H30B 109.5
C29 C30 H30C 109.5
H30A C30 H30C 109.5
H30B C30 H30C 109.5
C80 O31 Ti9 132.0(5)
C80 O31 Ti7 131.4(5)
Ti9 O31 Ti7 92.91(17)
C32 C31 C36 116.3(4)
C32 C31 C27 119.1(4)
C36 C31 C27 124.5(4)
Ti7 O32 Ti8 98.42(15)
Ti7 O32 Ti9 97.34(16)
Ti8 O32 Ti9 98.01(16)
O5 C32 C31 125.0(4)
O5 C32 C33 113.2(4)
C31 C32 C33 121.8(4)
C86 O33 Ti8 137.6(7)
O4 C33 C32 116.5(4)
O4 C33 C34 123.5(4)
C32 C33 C34 120.0(4)
C166 O34 Ti8 160.3(4)
O3 C34 C33 118.8(4)
O3 C34 C35 122.1(4)
C33 C34 C35 119.1(4)
C89 O35 Ti9 141.4(4)
C36 C35 C34 118.4(4)
C36 C35 C37 121.8(4)
C34 C35 C37 119.8(4)
C92 O36 Ti9 132.0(5)
C92 O36 Ti8 132.5(5)
Ti9 O36 Ti8 94.40(17)
C35 C36 C31 123.4(4)
C35 C36 H36 118.3
C31 C36 H36 118.3
C95 O37 Ti10 170.9(8)
C2 C37 C35 109.8(3)
C2 C37 C38 112.8(3)
C35 C37 C38 112.6(3)
C2 C37 H37 107.1
C35 C37 H37 107.1
C38 C37 H37 107.1
C98 O38 Ti11 130.5(4)
C98 O38 Ti10 127.2(4)
Ti11 O38 Ti10 94.81(15)
C39 C38 C37 112.3(3)
C39 C38 H38A 109.2
C37 C38 H38A 109.2
C39 C38 H38B 109.2
C37 C38 H38B 109.2
H38A C38 H38B 107.9
C134 O39 Ti12 126.0(4)
C134 O39 Ti10 132.4(4)
Ti12 O39 Ti10 93.02(14)
C40 C39 C38 112.9(4)
C40 C39 H39A 109.0
C38 C39 H39A 109.0
C40 C39 H39B 109.0
C38 C39 H39B 109.0
H39A C39 H39B 107.8
Ti10 O40 Ti11 99.28(15)
Ti10 O40 Ti12 96.99(14)
Ti11 O40 Ti12 100.06(15)
C39 C40 H40A 109.5
C39 C40 H40B 109.5
H40A C40 H40B 109.5
C39 C40 H40C 109.5
H40A C40 H40C 109.5
H40B C40 H40C 109.5
C101 O41 Ti11 132.9(7)
O13 C41 C43 109.8(5)
O13 C41 C42 109.0(5)
C43 C41 C42 111.3(6)
O13 C41 H41 108.9
C43 C41 H41 108.9
C42 C41 H41 108.9
C107 O42 Ti11 125.9(3)
C107 O42 Ti12 133.7(3)
Ti11 O42 Ti12 95.41(14)
C41 C42 H42A 109.5
C41 C42 H42B 109.5
H42A C42 H42B 109.5
C41 C42 H42C 109.5
H42A C42 H42C 109.5
H42B C42 H42C 109.5
C110 O43 Ti12 144.8(4)
C41 C43 H43A 109.5
C41 C43 H43B 109.5
H43A C43 H43B 109.5
C41 C43 H43C 109.5
H43A C43 H43C 109.5
H43B C43 H43C 109.5
C104 O44 Ti11 146.1(3)
O15 C44 C45 111.3(4)
O15 C44 C46 108.9(4)
C45 C44 C46 112.1(5)
O15 C44 H44 108.2
C45 C44 H44 108.2
C46 C44 H44 108.2
C44 C45 H45A 109.5
C44 C45 H45B 109.5
H45A C45 H45B 109.5
C44 C45 H45C 109.5
H45A C45 H45C 109.5
H45B C45 H45C 109.5
C44 C46 H46A 109.5
C44 C46 H46B 109.5
H46A C46 H46B 109.5
C44 C46 H46C 109.5
H46A C46 H46C 109.5
H46B C46 H46C 109.5
O14 C47 C48 108.4(4)
O14 C47 C49 111.4(4)
C48 C47 C49 111.9(5)
O14 C47 H47 108.3
C48 C47 H47 108.3
C49 C47 H47 108.3
C47 C48 H48A 109.5
C47 C48 H48B 109.5
H48A C48 H48B 109.5
C47 C48 H48C 109.5
H48A C48 H48C 109.5
H48B C48 H48C 109.5
C47 C49 H49A 109.5
C47 C49 H49B 109.5
H49A C49 H49B 109.5
C47 C49 H49C 109.5
H49A C49 H49C 109.5
H49B C49 H49C 109.5
O17 C50 C51 109.5(5)
O17 C50 C52 108.3(5)
C51 C50 C52 111.9(6)
O17 C50 H50 109.0
C51 C50 H50 109.0
C52 C50 H50 109.0
C50 C51 H51A 109.5
C50 C51 H51B 109.5
H51A C51 H51B 109.5
C50 C51 H51C 109.5
H51A C51 H51C 109.5
H51B C51 H51C 109.5
C50 C52 H52A 109.5
C50 C52 H52B 109.5
H52A C52 H52B 109.5
C50 C52 H52C 109.5
H52A C52 H52C 109.5
H52B C52 H52C 109.5
O18 C53 C55 110.6(5)
O18 C53 C54 110.8(5)
C55 C53 C54 110.8(5)
O18 C53 H53 108.1
C55 C53 H53 108.1
C54 C53 H53 108.1
C53 C54 H54A 109.5
C53 C54 H54B 109.5
H54A C54 H54B 109.5
C53 C54 H54C 109.5
H54A C54 H54C 109.5
H54B C54 H54C 109.5
C53 C55 H55A 109.5
C53 C55 H55B 109.5
H55A C55 H55B 109.5
C53 C55 H55C 109.5
H55A C55 H55C 109.5
H55B C55 H55C 109.5
O19 C56 C57 109.4(4)
O19 C56 C58 110.7(4)
C57 C56 C58 111.6(5)
O19 C56 H56 108.3
C57 C56 H56 108.3
C58 C56 H56 108.3
C56 C57 H57A 109.5
C56 C57 H57B 109.5
H57A C57 H57B 109.5
C56 C57 H57C 109.5
H57A C57 H57C 109.5
H57B C57 H57C 109.5
C56 C58 H58A 109.5
C56 C58 H58B 109.5
H58A C58 H58B 109.5
C56 C58 H58C 109.5
H58A C58 H58C 109.5
H58B C58 H58C 109.5
O21 C59 C60 113.0(12)
O21 C59 C61 101.8(10)
C60 C59 C61 95.3(10)
O21 C59 H59 114.8
C60 C59 H59 114.8
C61 C59 H59 114.8
C59 C60 H60A 109.5
C59 C60 H60B 109.5
H60A C60 H60B 109.5
C59 C60 H60C 109.5
H60A C60 H60C 109.5
H60B C60 H60C 109.5
C59 C61 H61A 109.5
C59 C61 H61B 109.5
H61A C61 H61B 109.5
C59 C61 H61C 109.5
H61A C61 H61C 109.5
H61B C61 H61C 109.5
O23 C62 C63 111.4(5)
O23 C62 C64 107.9(5)
C63 C62 C64 111.1(5)
O23 C62 H62 108.8
C63 C62 H62 108.8
C64 C62 H62 108.8
C62 C63 H63A 109.5
C62 C63 H63B 109.5
H63A C63 H63B 109.5
C62 C63 H63C 109.5
H63A C63 H63C 109.5
H63B C63 H63C 109.5
C62 C64 H64A 109.5
C62 C64 H64B 109.5
H64A C64 H64B 109.5
C62 C64 H64C 109.5
H64A C64 H64C 109.5
H64B C64 H64C 109.5
O27 C65 C67 109.2(9)
O27 C65 C66 108.6(8)
C67 C65 C66 112.0(9)
O27 C65 H65 109.0
C67 C65 H65 109.0
C66 C65 H65 109.0
C65 C66 H66A 109.5
C65 C66 H66B 109.5
H66A C66 H66B 109.5
C65 C66 H66C 109.5
H66A C66 H66C 109.5
H66B C66 H66C 109.5
C65 C67 H67A 109.5
C65 C67 H67B 109.5
H67A C67 H67B 109.5
C65 C67 H67C 109.5
H67A C67 H67C 109.5
H67B C67 H67C 109.5
O28 C68 C70 110.8(6)
O28 C68 C69 108.4(5)
C70 C68 C69 112.9(6)
O28 C68 H68 108.2
C70 C68 H68 108.2
C69 C68 H68 108.2
C68 C69 H69A 109.5
C68 C69 H69B 109.5
H69A C69 H69B 109.5
C68 C69 H69C 109.5
H69A C69 H69C 109.5
H69B C69 H69C 109.5
C68 C70 H70A 109.5
C68 C70 H70B 109.5
H70A C70 H70B 109.5
C68 C70 H70C 109.5
H70A C70 H70C 109.5
H70B C70 H70C 109.5
O26 C71 C73 112.5(7)
O26 C71 C72 111.6(6)
C73 C71 C72 106.2(8)
O26 C71 H71 108.8
C73 C71 H71 108.8
C72 C71 H71 108.8
C71 C72 H72A 109.5
C71 C72 H72B 109.5
H72A C72 H72B 109.5
C71 C72 H72C 109.5
H72A C72 H72C 109.5
H72B C72 H72C 109.5
C71 C73 H73A 109.5
C71 C73 H73B 109.5
H73A C73 H73B 109.5
C71 C73 H73C 109.5
H73A C73 H73C 109.5
H73B C73 H73C 109.5
O25 C74 C118 109.9(6)
O25 C74 C75 108.1(6)
C118 C74 C75 115.9(7)
O25 C74 H74 107.5
C118 C74 H74 107.5
C75 C74 H74 107.5
C74 C75 H75A 109.5
C74 C75 H75B 109.5
H75A C75 H75B 109.5
C74 C75 H75C 109.5
H75A C75 H75C 109.5
H75B C75 H75C 109.5
O20 C76 C77 110.5(6)
O20 C76 C78 108.4(6)
C77 C76 C78 115.9(6)
O20 C76 H76 107.2
C77 C76 H76 107.2
C78 C76 H76 107.2
C76 C77 H77A 109.5
C76 C77 H77B 109.5
H77A C77 H77B 109.5
C76 C77 H77C 109.5
H77A C77 H77C 109.5
H77B C77 H77C 109.5
C76 C78 H78A 109.5
C76 C78 H78B 109.5
H78A C78 H78B 109.5
C76 C78 H78C 109.5
H78A C78 H78C 109.5
H78B C78 H78C 109.5
C110 C79 H79A 109.5
C110 C79 H79B 109.5
H79A C79 H79B 109.5
C110 C79 H79C 109.5
H79A C79 H79C 109.5
H79B C79 H79C 109.5
C81 C80 O31 118.1(8)
C81 C80 C82 122.0(8)
O31 C80 C82 114.4(5)
C81 C80 H80 97.8
O31 C80 H80 97.8
C82 C80 H80 97.8
C80 C81 H81A 109.5
C80 C81 H81B 109.5
H81A C81 H81B 109.5
C80 C81 H81C 109.5
H81A C81 H81C 109.5
H81B C81 H81C 109.5
C80 C82 H82A 109.5
C80 C82 H82B 109.5
H82A C82 H82B 109.5
C80 C82 H82C 109.5
H82A C82 H82C 109.5
H82B C82 H82C 109.5
O30 C83 C84 108.6(6)
O30 C83 C85 111.6(7)
C84 C83 C85 111.2(7)
O30 C83 H83 108.5
C84 C83 H83 108.5
C85 C83 H83 108.5
C83 C84 H84A 109.5
C83 C84 H84B 109.5
H84A C84 H84B 109.5
C83 C84 H84C 109.5
H84A C84 H84C 109.5
H84B C84 H84C 109.5
C83 C85 H85A 109.5
C83 C85 H85B 109.5
H85A C85 H85B 109.5
C83 C85 H85C 109.5
H85A C85 H85C 109.5
H85B C85 H85C 109.5
O33 C86 C87 114.6(9)
O33 C86 C88 101.9(9)
C87 C86 C88 117.6(10)
O33 C86 H86 107.4
C87 C86 H86 107.4
C88 C86 H86 107.4
C86 C87 H87A 109.5
C86 C87 H87B 109.5
H87A C87 H87B 109.5
C86 C87 H87C 109.5
H87A C87 H87C 109.5
H87B C87 H87C 109.5
C86 C88 H88A 109.5
C86 C88 H88B 109.5
H88A C88 H88B 109.5
C86 C88 H88C 109.5
H88A C88 H88C 109.5
H88B C88 H88C 109.5
O35 C89 C90 108.7(5)
O35 C89 C91 108.8(5)
C90 C89 C91 113.8(7)
O35 C89 H89 108.5
C90 C89 H89 108.5
C91 C89 H89 108.5
C89 C90 H90A 109.5
C89 C90 H90B 109.5
H90A C90 H90B 109.5
C89 C90 H90C 109.5
H90A C90 H90C 109.5
H90B C90 H90C 109.5
C89 C91 H91A 109.5
C89 C91 H91B 109.5
H91A C91 H91B 109.5
C89 C91 H91C 109.5
H91A C91 H91C 109.5
H91B C91 H91C 109.5
C94 C92 O36 122.4(9)
C94 C92 C93 121.2(8)
O36 C92 C93 115.3(6)
C94 C92 H92 93.6
O36 C92 H92 93.6
C93 C92 H92 93.6
C92 C93 H93A 109.5
C92 C93 H93B 109.5
H93A C93 H93B 109.5
C92 C93 H93C 109.5
H93A C93 H93C 109.5
H93B C93 H93C 109.5
C92 C94 H94A 109.5
C92 C94 H94B 109.5
H94A C94 H94B 109.5
C92 C94 H94C 109.5
H94A C94 H94C 109.5
H94B C94 H94C 109.5
C96 C95 C97 119.0(13)
C96 C95 O37 111.5(10)
C97 C95 O37 112.4(11)
C96 C95 H95 104.0
C97 C95 H95 104.0
O37 C95 H95 104.0
C95 C96 H96A 109.5
C95 C96 H96B 109.5
H96A C96 H96B 109.5
C95 C96 H96C 109.5
H96A C96 H96C 109.5
H96B C96 H96C 109.5
C95 C97 H97A 109.5
C95 C97 H97B 109.5
H97A C97 H97B 109.5
C95 C97 H97C 109.5
H97A C97 H97C 109.5
H97B C97 H97C 109.5
C100 C98 O38 110.8(7)
C100 C98 C99 114.3(7)
O38 C98 C99 113.5(6)
C100 C98 H98 105.8
O38 C98 H98 105.8
C99 C98 H98 105.8
C98 C99 H99A 109.5
C98 C99 H99B 109.5
H99A C99 H99B 109.5
C98 C99 H99C 109.5
H99A C99 H99C 109.5
H99B C99 H99C 109.5
C98 C100 H10P 109.5
C98 C100 H10Q 109.5
H10P C100 H10Q 109.5
C98 C100 H10R 109.5
H10P C100 H10R 109.5
H10Q C100 H10R 109.5
C103 C101 O41 113.2(11)
C103 C101 C102 118.0(11)
O41 C101 C102 112.3(10)
C103 C101 H101 103.8
O41 C101 H101 103.8
C102 C101 H101 103.8
C101 C102 H10V 109.5
C101 C102 H10W 109.5
H10V C102 H10W 109.5
C101 C102 H10$ 109.5
H10V C102 H10$ 109.5
H10W C102 H10$ 109.5
C101 C103 H10S 109.5
C101 C103 H10T 109.5
H10S C103 H10T 109.5
C101 C103 H10U 109.5
H10S C103 H10U 109.5
H10T C103 H10U 109.5
O44 C104 C106 109.1(4)
O44 C104 C105 110.3(5)
C106 C104 C105 112.6(5)
O44 C104 H104 108.2
C106 C104 H104 108.2
C105 C104 H104 108.2
C104 C105 H10A 109.5
C104 C105 H10B 109.5
H10A C105 H10B 109.5
C104 C105 H10C 109.5
H10A C105 H10C 109.5
H10B C105 H10C 109.5
C104 C106 H10G 109.5
C104 C106 H10H 109.5
H10G C106 H10H 109.5
C104 C106 H10I 109.5
H10G C106 H10I 109.5
H10H C106 H10I 109.5
O42 C107 C109 109.6(4)
O42 C107 C108 110.1(4)
C109 C107 C108 112.1(5)
O42 C107 H107 108.3
C109 C107 H107 108.3
C108 C107 H107 108.3
C107 C108 H10J 109.5
C107 C108 H10K 109.5
H10J C108 H10K 109.5
C107 C108 H10L 109.5
H10J C108 H10L 109.5
H10K C108 H10L 109.5
C107 C109 H10M 109.5
C107 C109 H10N 109.5
H10M C109 H10N 109.5
C107 C109 H10O 109.5
H10M C109 H10O 109.5
H10N C109 H10O 109.5
O43 C110 C111 109.4(5)
O43 C110 C79 107.3(5)
C111 C110 C79 113.4(6)
O43 C110 H110 108.9
C111 C110 H110 108.9
C79 C110 H110 108.9
C110 C111 H11A 109.5
C110 C111 H11B 109.5
H11A C111 H11B 109.5
C110 C111 H11C 109.5
H11A C111 H11C 109.5
H11B C111 H11C 109.5
O22 C112 C113 109.0(5)
O22 C112 C114 109.7(6)
C113 C112 C114 110.9(5)
O22 C112 H112 109.1
C113 C112 H112 109.1
C114 C112 H112 109.1
C112 C113 H11D 109.5
C112 C113 H11E 109.5
H11D C113 H11E 109.5
C112 C113 H11F 109.5
H11D C113 H11F 109.5
H11E C113 H11F 109.5
C112 C114 H11G 109.5
C112 C114 H11H 109.5
H11G C114 H11H 109.5
C112 C114 H11I 109.5
H11G C114 H11I 109.5
H11H C114 H11I 109.5
C116 C115 O29 112.0(7)
C116 C115 C117 121.8(9)
O29 C115 C117 108.7(8)
C116 C115 H115 104.2
O29 C115 H115 104.2
C117 C115 H115 104.2
C115 C116 H11J 109.5
C115 C116 H11K 109.5
H11J C116 H11K 109.5
C115 C116 H11L 109.5
H11J C116 H11L 109.5
H11K C116 H11L 109.5
C115 C117 H11M 109.5
C115 C117 H11N 109.5
H11M C117 H11N 109.5
C115 C117 H11O 109.5
H11M C117 H11O 109.5
H11N C117 H11O 109.5
C74 C118 H11P 109.5
C74 C118 H11Q 109.5
H11P C118 H11Q 109.5
C74 C118 H11R 109.5
H11P C118 H11R 109.5
H11Q C118 H11R 109.5
O39 C134 C136 109.9(5)
O39 C134 C135 108.3(5)
C136 C134 C135 111.8(5)
O39 C134 H134 108.9
C136 C134 H134 108.9
C135 C134 H134 108.9
C134 C135 H13A 109.5
C134 C135 H13B 109.5
H13A C135 H13B 109.5
C134 C135 H13C 109.5
H13A C135 H13C 109.5
H13B C135 H13C 109.5
C134 C136 H13D 109.5
C134 C136 H13E 109.5
H13D C136 H13E 109.5
C134 C136 H13F 109.5
H13D C136 H13F 109.5
H13E C136 H13F 109.5
O34 C166 C167 109.8(7)
O34 C166 C168 108.6(6)
C167 C166 C168 112.6(7)
O34 C166 H166 108.6
C167 C166 H166 108.6
C168 C166 H166 108.6
C166 C167 H16A 109.5
C166 C167 H16B 109.5
H16A C167 H16B 109.5
C166 C167 H16C 109.5
H16A C167 H16C 109.5
H16B C167 H16C 109.5
C166 C168 H16D 109.5
C166 C168 H16E 109.5
H16D C168 H16E 109.5
C166 C168 H16F 109.5
H16D C168 H16F 109.5
H16E C168 H16F 109.5

loop_
_geom_bond_atom_site_label_1
_geom_bond_atom_site_label_2
_geom_bond_distance
Ti1 O13 1.764(3)
Ti1 O1 1.885(3)
Ti1 O16 1.921(3)
Ti1 O15 2.025(3)
Ti1 O14 2.030(3)
Ti1 O2 2.205(3)
Ti1 Ti3 2.9326(12)
Ti1 Ti2 2.9515(12)
O1 C4 1.354(5)
C1 C2 1.389(6)
C1 C6 1.391(6)
C1 H1 0.9500
Ti2 O17 1.779(4)
Ti2 O18 1.792(3)
Ti2 O14 2.010(3)
Ti2 O16 2.014(3)
Ti2 O19 2.030(3)
Ti2 O2 2.246(3)
Ti2 Ti3 2.9881(12)
O2 C3 1.372(5)
O2 Ti3 2.160(3)
C2 C3 1.390(6)
C2 C37 1.519(6)
Ti3 O20 1.792(3)
Ti3 O3 1.811(3)
Ti3 O16 1.986(3)
Ti3 O15 2.018(3)
Ti3 O19 2.045(3)
O3 C34 1.347(5)
C3 C4 1.403(6)
Ti4 O21 1.774(4)
Ti4 O4 1.887(3)
Ti4 O24 1.917(4)
Ti4 O23 2.031(4)
Ti4 O22 2.045(4)
Ti4 O5 2.182(3)
Ti4 Ti6 2.9401(14)
Ti4 Ti5 2.9422(13)
O4 C33 1.357(5)
C4 C5 1.393(6)
Ti5 O27 1.784(4)
Ti5 O28 1.781(4)
Ti5 O24 2.009(4)
Ti5 O23 2.020(4)
Ti5 O26 2.029(4)
Ti5 O5 2.242(3)
Ti5 Ti6 2.9896(13)
O5 C32 1.358(5)
O5 Ti6 2.177(3)
C5 O12 1.349(5)
C5 C6 1.414(6)
Ti6 O25 1.781(4)
Ti6 O6 1.818(3)
Ti6 O24 1.986(4)
Ti6 O22 2.018(4)
Ti6 O26 2.022(4)
O6 C24 1.349(5)
C6 C7 1.524(6)
Ti7 O29 1.767(4)
Ti7 O7 1.873(4)
Ti7 O32 1.928(4)
Ti7 O30 2.031(5)
Ti7 O31 2.026(4)
Ti7 O8 2.203(3)
Ti7 Ti9 2.9334(12)
Ti7 Ti8 2.9490(17)
O7 C23 1.349(5)
C7 C11 1.517(6)
C7 C8 1.542(5)
C7 H7 1.0000
Ti8 O34 1.780(4)
Ti8 O33 1.783(7)
Ti8 O32 1.967(4)
Ti8 O30 2.015(4)
Ti8 O36 2.034(4)
Ti8 O8 2.309(3)
Ti8 Ti9 2.9771(14)
O8 C22 1.368(5)
O8 Ti9 2.179(3)
C8 C9 1.528(6)
C8 H8A 0.9900
C8 H8B 0.9900
Ti9 O35 1.784(3)
Ti9 O9 1.799(3)
Ti9 O32 1.978(3)
Ti9 O31 2.021(4)
Ti9 O36 2.024(4)
O9 C14 1.348(5)
C9 C10 1.513(7)
C9 H9A 0.9900
C9 H9B 0.9900
Ti10 O37 1.760(4)
Ti10 O10 1.883(3)
Ti10 O40 1.943(3)
Ti10 O38 2.022(4)
Ti10 O39 2.032(4)
Ti10 O11 2.190(3)
Ti10 Ti12 2.9418(13)
Ti10 Ti11 2.9620(13)
O10 C13 1.363(5)
C10 H10D 0.9800
C10 H10E 0.9800
C10 H10F 0.9800
Ti11 O41 1.792(4)
Ti11 O44 1.796(4)
Ti11 O40 1.944(3)
Ti11 O38 2.001(4)
Ti11 O42 2.028(4)
Ti11 O11 2.430(3)
Ti11 Ti12 3.0106(12)
O11 C12 1.367(5)
O11 Ti12 2.176(3)
C11 C12 1.388(6)
C11 C16 1.394(6)
Ti12 O43 1.777(4)
Ti12 O12 1.809(3)
Ti12 O40 1.984(3)
Ti12 O39 2.023(4)
Ti12 O42 2.042(3)
C12 C13 1.397(6)
O13 C41 1.413(6)
C13 C14 1.396(6)
O14 C47 1.451(6)
C14 C15 1.419(6)
O15 C44 1.439(6)
C15 C16 1.392(6)
C15 C17 1.521(6)
C16 H16 0.9500
O17 C50 1.430(6)
C17 C21 1.519(6)
C17 C18 1.547(5)
C17 H17 1.0000
O18 C53 1.423(6)
C18 C19 1.520(6)
C18 H18A 0.9900
C18 H18B 0.9900
O19 C56 1.436(6)
C19 C20 1.538(7)
C19 H19A 0.9900
C19 H19B 0.9900
O20 C76 1.427(7)
C20 H20A 0.9800
C20 H20B 0.9800
C20 H20C 0.9800
O21 C59 1.390(12)
C21 C22 1.390(6)
C21 C26 1.407(6)
O22 C112 1.439(6)
C22 C23 1.404(6)
O23 C62 1.439(7)
C23 C24 1.398(6)
C24 C25 1.416(6)
O25 C74 1.429(7)
C25 C26 1.389(6)
C25 C27 1.525(6)
O26 C71 1.417(7)
C26 H26 0.9500
O27 C65 1.394(8)
C27 C31 1.512(6)
C27 C28 1.534(5)
C27 H27 1.0000
O28 C68 1.399(7)
C28 C29 1.527(6)
C28 H28A 0.9900
C28 H28B 0.9900
O29 C115 1.426(8)
C29 C30 1.518(7)
C29 H29A 0.9900
C29 H29B 0.9900
O30 C83 1.451(7)
C30 H30A 0.9800
C30 H30B 0.9800
C30 H30C 0.9800
O31 C80 1.409(8)
C31 C32 1.391(6)
C31 C36 1.407(6)
C32 C33 1.398(6)
O33 C86 1.432(12)
C33 C34 1.403(6)
O34 C166 1.404(8)
C34 C35 1.415(6)
O35 C89 1.422(6)
C35 C36 1.392(6)
C35 C37 1.527(6)
O36 C92 1.381(9)
C36 H36 0.9500
O37 C95 1.438(10)
C37 C38 1.536(5)
C37 H37 1.0000
O38 C98 1.434(7)
C38 C39 1.526(6)
C38 H38A 0.9900
C38 H38B 0.9900
O39 C134 1.442(7)
C39 C40 1.522(6)
C39 H39A 0.9900
C39 H39B 0.9900
C40 H40A 0.9800
C40 H40B 0.9800
C40 H40C 0.9800
O41 C101 1.408(11)
C41 C43 1.480(9)
C41 C42 1.504(10)
C41 H41 1.0000
O42 C107 1.446(6)
C42 H42A 0.9800
C42 H42B 0.9800
C42 H42C 0.9800
O43 C110 1.416(6)
C43 H43A 0.9800
C43 H43B 0.9800
C43 H43C 0.9800
O44 C104 1.422(6)
C44 C45 1.511(7)
C44 C46 1.514(8)
C44 H44 1.0000
C45 H45A 0.9800
C45 H45B 0.9800
C45 H45C 0.9800
C46 H46A 0.9800
C46 H46B 0.9800
C46 H46C 0.9800
C47 C48 1.514(7)
C47 C49 1.513(8)
C47 H47 1.0000
C48 H48A 0.9800
C48 H48B 0.9800
C48 H48C 0.9800
C49 H49A 0.9800
C49 H49B 0.9800
C49 H49C 0.9800
C50 C51 1.481(9)
C50 C52 1.507(9)
C50 H50 1.0000
C51 H51A 0.9800
C51 H51B 0.9800
C51 H51C 0.9800
C52 H52A 0.9800
C52 H52B 0.9800
C52 H52C 0.9800
C53 C55 1.516(8)
C53 C54 1.525(8)
C53 H53 1.0000
C54 H54A 0.9800
C54 H54B 0.9800
C54 H54C 0.9800
C55 H55A 0.9800
C55 H55B 0.9800
C55 H55C 0.9800
C56 C57 1.518(7)
C56 C58 1.517(8)
C56 H56 1.0000
C57 H57A 0.9800
C57 H57B 0.9800
C57 H57C 0.9800
C58 H58A 0.9800
C58 H58B 0.9800
C58 H58C 0.9800
C59 C60 1.514(14)
C59 C61 1.597(14)
C59 H59 1.0000
C60 H60A 0.9800
C60 H60B 0.9800
C60 H60C 0.9800
C61 H61A 0.9800
C61 H61B 0.9800
C61 H61C 0.9800
C62 C63 1.504(9)
C62 C64 1.517(9)
C62 H62 1.0000
C63 H63A 0.9800
C63 H63B 0.9800
C63 H63C 0.9800
C64 H64A 0.9800
C64 H64B 0.9800
C64 H64C 0.9800
C65 C67 1.481(14)
C65 C66 1.526(17)
C65 H65 1.0000
C66 H66A 0.9800
C66 H66B 0.9800
C66 H66C 0.9800
C67 H67A 0.9800
C67 H67B 0.9800
C67 H67C 0.9800
C68 C70 1.501(11)
C68 C69 1.528(9)
C68 H68 1.0000
C69 H69A 0.9800
C69 H69B 0.9800
C69 H69C 0.9800
C70 H70A 0.9800
C70 H70B 0.9800
C70 H70C 0.9800
C71 C73 1.466(11)
C71 C72 1.532(11)
C71 H71 1.0000
C72 H72A 0.9800
C72 H72B 0.9800
C72 H72C 0.9800
C73 H73A 0.9800
C73 H73B 0.9800
C73 H73C 0.9800
C74 C118 1.483(11)
C74 C75 1.496(10)
C74 H74 1.0000
C75 H75A 0.9800
C75 H75B 0.9800
C75 H75C 0.9800
C76 C77 1.481(10)
C76 C78 1.494(10)
C76 H76 1.0000
C77 H77A 0.9800
C77 H77B 0.9800
C77 H77C 0.9800
C78 H78A 0.9800
C78 H78B 0.9800
C78 H78C 0.9800
C79 C110 1.530(9)
C79 H79A 0.9800
C79 H79B 0.9800
C79 H79C 0.9800
C80 C81 1.359(10)
C80 C82 1.490(9)
C80 H80 1.0000
C81 H81A 0.9800
C81 H81B 0.9800
C81 H81C 0.9800
C82 H82A 0.9800
C82 H82B 0.9800
C82 H82C 0.9800
C83 C84 1.490(12)
C83 C85 1.499(12)
C83 H83 1.0000
C84 H84A 0.9800
C84 H84B 0.9800
C84 H84C 0.9800
C85 H85A 0.9800
C85 H85B 0.9800
C85 H85C 0.9800
C86 C87 1.544(13)
C86 C88 1.584(12)
C86 H86 1.0000
C87 H87A 0.9800
C87 H87B 0.9800
C87 H87C 0.9800
C88 H88A 0.9800
C88 H88B 0.9800
C88 H88C 0.9800
C89 C90 1.475(9)
C89 C91 1.505(10)
C89 H89 1.0000
C90 H90A 0.9800
C90 H90B 0.9800
C90 H90C 0.9800
C91 H91A 0.9800
C91 H91B 0.9800
C91 H91C 0.9800
C92 C94 1.377(11)
C92 C93 1.481(11)
C92 H92 1.0000
C93 H93A 0.9800
C93 H93B 0.9800
C93 H93C 0.9800
C94 H94A 0.9800
C94 H94B 0.9800
C94 H94C 0.9800
C95 C96 1.412(13)
C95 C97 1.415(17)
C95 H95 1.0000
C96 H96A 0.9800
C96 H96B 0.9800
C96 H96C 0.9800
C97 H97A 0.9800
C97 H97B 0.9800
C97 H97C 0.9800
C98 C100 1.419(12)
C98 C99 1.478(10)
C98 H98 1.0000
C99 H99A 0.9800
C99 H99B 0.9800
C99 H99C 0.9800
C100 H10P 0.9800
C100 H10Q 0.9800
C100 H10R 0.9800
C101 C103 1.383(15)
C101 C102 1.407(15)
C101 H101 1.0000
C102 H10V 0.9800
C102 H10W 0.9800
C102 H10$ 0.9800
C103 H10S 0.9800
C103 H10T 0.9800
C103 H10U 0.9800
C104 C106 1.510(8)
C104 C105 1.521(8)
C104 H104 1.0000
C105 H10A 0.9800
C105 H10B 0.9800
C105 H10C 0.9800
C106 H10G 0.9800
C106 H10H 0.9800
C106 H10I 0.9800
C107 C109 1.508(7)
C107 C108 1.511(7)
C107 H107 1.0000
C108 H10J 0.9800
C108 H10K 0.9800
C108 H10L 0.9800
C109 H10M 0.9800
C109 H10N 0.9800
C109 H10O 0.9800
C110 C111 1.505(9)
C110 H110 1.0000
C111 H11A 0.9800
C111 H11B 0.9800
C111 H11C 0.9800
C112 C113 1.496(9)
C112 C114 1.527(10)
C112 H112 1.0000
C113 H11D 0.9800
C113 H11E 0.9800
C113 H11F 0.9800
C114 H11G 0.9800
C114 H11H 0.9800
C114 H11I 0.9800
C115 C116 1.415(12)
C115 C117 1.442(12)
C115 H115 1.0000
C116 H11J 0.9800
C116 H11K 0.9800
C116 H11L 0.9800
C117 H11M 0.9800
C117 H11N 0.9800
C117 H11O 0.9800
C118 H11P 0.9800
C118 H11Q 0.9800
C118 H11R 0.9800
C134 C136 1.479(10)
C134 C135 1.513(9)
C134 H134 1.0000
C135 H13A 0.9800
C135 H13B 0.9800
C135 H13C 0.9800
C136 H13D 0.9800
C136 H13E 0.9800
C136 H13F 0.9800
C166 C167 1.513(11)
C166 C168 1.513(12)
C166 H166 1.0000
C167 H16A 0.9800
C167 H16B 0.9800
C167 H16C 0.9800
C168 H16D 0.9800
C168 H16E 0.9800
C168 H16F 0.9800
